data_4130429
loop_
_publ_author_name
'Sahu, Sumit'
'Zhang, Bo'
'Pollock, Christopher J.'
'D\"urr, Maximilian'
'Davies, Casey G.'
'Confer, Alex M.'
'Ivanovi\'c-Burmazovi\'c, Ivana'
'Siegler, Maxime A.'
'Jameson, Guy N. L.'
'Krebs, Carsten'
'Goldberg, David P.'

_publ_section_title
;
 Aromatic C-F Hydroxylation by Nonheme Iron(IV)-Oxo Complexes: Structural,
 Spectroscopic, and Mechanistic Investigations.
;
_journal_issue 39
_journal_name_full 'Journal of the American Chemical Society'
_journal_page_first 12791
_journal_page_last 12802
_journal_paper_doi 10.1021/jacs.6b03346
_journal_volume 138
_journal_year 2016
_chemical_absolute_configuration ad
_chemical_formula_moiety 'C35 H26 F4 Fe N5 O, Cl O4, H2 O'
_chemical_formula_sum 'C35 H28 Cl F4 Fe N5 O6'
_chemical_formula_weight 781.92
_space_group_crystal_system monoclinic
_space_group_IT_number 4
_space_group_name_Hall 'P 2yb'
_space_group_name_H-M_alt 'P 1 21 1'
_atom_sites_solution_hydrogens mixed
_atom_sites_solution_primary direct
_atom_sites_solution_secondary difmap
_audit_creation_method SHELXL-2014/7
_cell_angle_alpha 90
_cell_angle_beta 92.161(2)
_cell_angle_gamma 90
_cell_formula_units_Z 4
_cell_length_a 14.4312(4)
_cell_length_b 12.8954(3)
_cell_length_c 18.3009(5)
_cell_measurement_reflns_used 10751
_cell_measurement_temperature 110(2)
_cell_measurement_theta_max 72.04
_cell_measurement_theta_min 6.12
_cell_volume 3403.30(15)
_computing_cell_refinement
;
CrysAlisPro, Agilent Technologies,
Version 1.171.37.27t (release 29-11-2013 CrysAlis171 .NET)
(compiled Nov 29 2013,14:25:01)
;
_computing_data_collection
;
CrysAlisPro, Agilent Technologies,
Version 1.171.37.27t (release 29-11-2013 CrysAlis171 .NET)
(compiled Nov 29 2013,14:25:01)
;
_computing_data_reduction
;
CrysAlisPro, Agilent Technologies,
Version 1.171.37.27t (release 29-11-2013 CrysAlis171 .NET)
(compiled Nov 29 2013,14:25:01)
;
_computing_molecular_graphics 'SHELXTL v6.10 (Sheldrick, 2008)'
_computing_publication_material 'SHELXTL v6.10 (Sheldrick, 2008)'
_computing_structure_refinement 'SHELXL-2014/7 (Sheldrick, 2013)'
_computing_structure_solution 'SHELXS-2014/7 (Sheldrick, 2013)'
_diffrn_ambient_temperature 110(2)
_diffrn_measured_fraction_theta_full 0.992
_diffrn_measured_fraction_theta_max 0.992
_diffrn_measurement_device_type 'SuperNova, Dual, Cu at zero, Atlas'
_diffrn_measurement_method '\w scans'
_diffrn_radiation_monochromator mirror
_diffrn_radiation_source 'SuperNova (Cu) X-ray Source'
_diffrn_radiation_type CuK\a
_diffrn_radiation_wavelength 1.54178
_diffrn_reflns_av_R_equivalents 0.0165
_diffrn_reflns_av_unetI/netI 0.0153
_diffrn_reflns_Laue_measured_fraction_full 0.992
_diffrn_reflns_Laue_measured_fraction_max 0.992
_diffrn_reflns_limit_h_max 17
_diffrn_reflns_limit_h_min -17
_diffrn_reflns_limit_k_max 15
_diffrn_reflns_limit_k_min -15
_diffrn_reflns_limit_l_max 22
_diffrn_reflns_limit_l_min -22
_diffrn_reflns_number 22245
_diffrn_reflns_point_group_measured_fraction_full 0.909
_diffrn_reflns_point_group_measured_fraction_max 0.898
_diffrn_reflns_theta_full 67.679
_diffrn_reflns_theta_max 71.493
_diffrn_reflns_theta_min 3.831
_exptl_absorpt_coefficient_mu 4.946
_exptl_absorpt_correction_T_max 0.511
_exptl_absorpt_correction_T_min 0.255
_exptl_absorpt_correction_type analytical
_exptl_absorpt_process_details
;
CrysAlisPro, Agilent Technologies,
Version 1.171.37.27t (release 29-11-2013 CrysAlis171 .NET)
(compiled Nov 29 2013,14:25:01)
Analytical numeric absorption correction using a multifaceted crystal
			model based on expressions derived by R.C. Clark & J.S. Reid.
(Clark, R. C. & Reid, J. S. (1995). Acta Cryst. A51, 887-897)
Empirical absorption correction using spherical harmonics,
 implemented in SCALE3 ABSPACK scaling algorithm.
;
_exptl_crystal_colour 'dark red'
_exptl_crystal_density_diffrn 1.526
_exptl_crystal_description block
_exptl_crystal_F_000 1600
_exptl_crystal_size_max 0.38
_exptl_crystal_size_mid 0.34
_exptl_crystal_size_min 0.19
_refine_diff_density_max 0.853
_refine_diff_density_min -0.369
_refine_diff_density_rms 0.058
_refine_ls_abs_structure_details
;
 Classical Flack method preferred over Parsons because s.u. lower.
;
_refine_ls_abs_structure_Flack -0.005(2)
_refine_ls_extinction_method none
_refine_ls_goodness_of_fit_ref 1.018
_refine_ls_hydrogen_treatment mixed
_refine_ls_matrix_type full
_refine_ls_number_parameters 1077
_refine_ls_number_reflns 12531
_refine_ls_number_restraints 584
_refine_ls_restrained_S_all 1.058
_refine_ls_R_factor_all 0.0340
_refine_ls_R_factor_gt 0.0332
_refine_ls_shift/su_max 0.002
_refine_ls_shift/su_mean 0.000
_refine_ls_structure_factor_coef Fsqd
_refine_ls_weighting_details 'w=1/[\s^2^(Fo^2^)+(0.0723P)^2^+0.5324P] where P=(Fo^2^+2Fc^2^)/3'
_refine_ls_weighting_scheme calc
_refine_ls_wR_factor_gt 0.0904
_refine_ls_wR_factor_ref 0.0909
_reflns_Friedel_coverage 0.728
_reflns_Friedel_fraction_full 0.818
_reflns_Friedel_fraction_max 0.794
_reflns_number_gt 12165
_reflns_number_total 12531
_reflns_threshold_expression 'I > 2\s(I)'
_cod_data_source_file ja6b03346_si_004.cif
_cod_data_source_block 4
_cod_original_sg_symbol_H-M 'P 21'
_cod_database_code 4130429
_shelx_shelxl_version_number 2014/7
_twin_information
;

 * * * CRYSALIS TWIN DATA REDUCTION FINALIZING (Version 1.171.37.27t (release 29-11-2013 CrysAlis171 .NET)) * * *
Laue class: 2/m (b-unique) - Friedel mate is different
Lattice type: P-lattice 
DC PROFFITRRPTWIN INFO: Step 1 - Loading orientation matrices (UB) of 2 components
 
DC PROFFITRRPTWIN INFO: Loading UB component 1
 
DC PROFFITRRPTWIN INFO: Loading UB component 2
 
DC PROFFITRRPTWIN INFO: Step 2 - Computing crossed twin laws
 
Twin law determination (relative to component 1)
Matrix 1 is taken from component 1 (  14.414   12.888   18.305    89.99    92.17    90.03)
Matrix 2 is taken from component 2 (  14.414   12.888   18.304    89.98    92.14    89.96)
Twin analysis: Component 1 with component 2
TL  =UB[1]-1*UB[2]:   1.0001  -0.0000   0.0009     0.0000  -1.0000   0.0000    -0.0943   0.0001  -1.0001   det 1.000070
TL-1=UB[2]*UB[1]-1:   1.0000  -0.0000   0.0009     0.0000  -1.0000  -0.0000    -0.0943  -0.0001  -1.0000   det 0.999930
Rot= 179.9985 deg around the following vectors: 
Reciprocal space (hkl): 0.9989 0.0000 -0.0471
Direct space (uvw)    : 1.0000 0.0007 0.0006
 
DC PROFFITRRPTWIN INFO: Step 3 - Loading reflections of 2 components
 
DC PROFFITRRPTWIN ALL INFO: Component 1
DC PROFFITRRPTWIN INFO: Face list of component 1 
  1:  -0.9898   0.9994 -11.9065  d=   0.0885
  2:   8.0056  -0.9997  -6.7555  d=   0.1543
  3:  -6.9937  -3.0010  -7.3395  d=   0.1577
  4:   5.0079  -3.0001  -9.4724  d=   0.1418
  5:  -8.0056   1.9997   6.7555  d=   0.1750
  6:  -3.0087   3.0003  10.2837  d=   0.1485
  7:   3.9918   4.0009   9.6228  d=   0.1548
  8:  -8.0057  -2.0004   6.7557  d=   0.1625
  9:  -3.0088  -3.9999  10.2842  d=   0.1096
 10:   0.9914  -3.9996   9.9066  d=   0.1066
 11:   3.9916  -3.9994   9.6234  d=   0.1209
 12:   7.9954  -1.9992   5.2454  d=   0.1488
 13:   8.0057   2.0004  -6.7557  d=   0.1507
 14:   2.0088   3.9999 -10.1898  d=   0.1193
 15:   7.0012  -4.9997  -1.6605  d=   0.1728
 16:   9.0015   0.0006  -1.8497  d=   0.1594
 17:   9.0007   2.0007  -0.8497  d=   0.1591
 18:   5.0005   7.0007  -0.4725  d=   0.1715
 19:  -5.0010   7.0000   1.4716  d=   0.1838
 20:   0.0086   3.9997 -10.0010  d=   0.1165
 21:  -9.0007  -2.0007   0.8497  d=   0.1897
 22:  -6.0006  -6.0007   0.5668  d=   0.1613
 23:  -1.0103  -0.9996  12.0953  d=   0.1011
 24:  -4.9945  -5.0009  -6.5281  d=   0.1491
 25:  -9.0014   0.9994   1.8496  d=   0.1859
 26:   5.0010  -7.0000  -1.4716  d=   0.1778
 27:  -4.0009   8.0001   1.3771  d=   0.1826
 28:   8.9973   2.0009   3.1505  d=   0.1510
 29:  -9.0041  -1.0005   4.8499  d=   0.1790
 30:   3.0069  -5.0003  -8.2834  d=   0.1622
 31:   5.9919  -0.9992   9.4344  d=   0.1201
 32:   1.0094  -3.0005 -11.0949  d=   0.1431
 33:   1.9899  -0.9994  11.8121  d=   0.0962
 34:   6.0081   1.0001  -9.5671  d=   0.1277
 35:   2.0046   7.0002  -5.1896  d=   0.1633
 36:  -4.9988  -7.0007  -1.5276  d=   0.1731
 37:  -2.9958   6.9998  -4.7176  d=   0.1638
 38:  -4.0089  -1.9999  10.3784  d=   0.1212
DC PROFFITRRPTWIN ALL INFO: Component 2
DC PROFFITRRPTWIN INFO: Face list of component 2 
  1:  -1.0002  -0.9993  12.0000  d=   0.0885
  2:   7.9998   1.0002   6.0013  d=   0.1543
  3:  -7.0001   3.0008   7.9992  d=   0.1577
  4:   4.9997   3.0005   9.0009  d=   0.1418
  5:  -7.9998  -2.0002  -6.0013  d=   0.1750
  6:  -2.9997  -3.0006 -10.0006  d=   0.1485
  7:   4.0002  -4.0008  -9.9997  d=   0.1548
  8:  -7.9998   1.9999  -6.0012  d=   0.1625
  9:  -2.9999   3.9996 -10.0004  d=   0.1096
 10:   1.0001   3.9995  -9.9998  d=   0.1066
 11:   4.0001   3.9994  -9.9994  d=   0.1209
 12:   8.0000   1.9994  -5.9989  d=   0.1488
 13:   7.9998  -1.9999   6.0012  d=   0.1507
 14:   1.9999  -3.9995  10.0003  d=   0.1193
 15:   6.9998   5.0000   1.0012  d=   0.1728
 16:   8.9999  -0.0002   1.0013  d=   0.1594
 17:   8.9999  -2.0003   0.0012  d=   0.1591
 18:   5.0001  -7.0003   0.0005  d=   0.1715
 19:  -4.9998  -7.0001  -1.0010  d=   0.1838
 20:  -0.0001  -3.9995  10.0000  d=   0.1165
 21:  -8.9999   2.0003  -0.0012  d=   0.1897
 22:  -6.0001   6.0003  -0.0007  d=   0.1613
 23:  -0.9998   0.9993 -12.0003  d=   0.1011
 24:  -5.0002   5.0007   6.9995  d=   0.1491
 25:  -8.9999  -0.9998  -1.0013  d=   0.1859
 26:   4.9998   7.0001   1.0010  d=   0.1778
 27:  -3.9998  -8.0002  -1.0009  d=   0.1826
 28:   9.0000  -2.0006  -3.9988  d=   0.1510
 29:  -8.9998   1.0000  -4.0013  d=   0.1790
 30:   2.9997   5.0005   8.0007  d=   0.1622
 31:   6.0001   0.9992  -9.9992  d=   0.1201
 32:   0.9997   3.0007  11.0004  d=   0.1431
 33:   2.0002   0.9992 -11.9998  d=   0.0962
 34:   5.9998  -0.9996   9.0009  d=   0.1277
 35:   2.0000  -6.9999   5.0001  d=   0.1633
 36:  -5.0001   7.0005   1.9995  d=   0.1731
 37:  -2.9999  -6.9998   4.9994  d=   0.1638
 38:  -3.9998   1.9996 -10.0006  d=   0.1212
 
DC PROFFITRRPTWIN INFO: Step 4 - Analysing composite reflections of 2 components
 
Component 1: 25026 observations read
Component 2: 24943 observations read

35254 composite observations collected (20590 fully isolated, 14664 overlapped), 38 skipped due to one or more missing parts


OVERLAP STATISTICS

2 COMPONENTS

COMPONENTS 1, 2
 Overlap factor | # in range | % of all obs 
 -------------- | ---------- | ------------ 
   0.00 - 0.20  |       4740 |    13.4 <--- ALMOST SEPARATED
   0.20 - 0.40  |       3089 |     8.8
   0.40 - 0.60  |       2864 |     8.1
   0.60 - 0.80  |       2319 |     6.6
   0.80 - 1.00  |       1652 |     4.7 <--- FULLY OVERLAPPED
 -------------- | ---------- | ------------ 
      Total     |      14664 |    41.6

 
DC PROFFITRRPTWIN INFO: Step 5 - Scaling data & analysing twin ratios of 2 components
 
Computed twin ratios:
Twin 1: 55.38% (18751 common observations, 8395 merged)
Twin 2: 44.62% (18407 common observations, 8395 merged)

Preparing data for SCALE3 ABSPACK...

SCALING COMPONENT 1

18282 of 25000 reflections used for ABSPACK refinement
PROFFIT INFO: Inet (after scale3 abspack): min=-9741631.0000 max=40256348.0000
PROFFIT INFO: sig(Inet) (after scale3 abspack): min=563.6312 max=348906.6875


SCALING COMPONENT 2

18281 of 24918 reflections used for ABSPACK refinement
PROFFIT INFO: Inet (after scale3 abspack): min=-17459254.0000 max=40256348.0000
PROFFIT INFO: sig(Inet) (after scale3 abspack): min=563.2318 max=354171.2188

Computed twin ratios:
Twin 1: 55.52% (18751 common observations, 8395 merged)
Twin 2: 44.48% (18407 common observations, 8395 merged)

DC PROFFITRRPTWIN INFO: Determining HKLF4 overlap threshold for completeness requirement (>=80.0%)
DC PROFFITRRPTWIN INFO: New HKLF4 overlap threshold - 0.72

DC PROFFITRRPTWIN INFO: Step 6 - Decomposed intensities statistics (HKLF4)
 
COMPONENT 1

 
Note: The Rint, Rsigma and RsigmaB values are computed for redundant data only!
	Mean F2 and F2/sig(F2) are given for all measured values!
Note: The RsigmaA values are computed for all measured values!

Help: For more information about computations of rint and rsigma please look into Crysalis help: 
 file:__#HELP_DTheoryAlgorithm_DataReductionOutput.html
 

Statistics vs intensity - point group symmetry: P2 (b-unique)
                      #        #        #      average    mean      mean        
         intensity measured   kept    unique  redundancy   F2     F2/sig(F2)   Rint   Rsigma
--------------------------------------------------------------------------------------------
 28806661- 1124954     3423     3423     1073    3.2   2912883.58   141.76    0.065    0.078
  1123736-  640482     2736     2736     1073    2.5    852375.00    65.55    0.059    0.064
   640267-  404459     2411     2411     1073    2.2    507253.08    43.15    0.077    0.081
   404455-  278307     2178     2178     1073    2.0    336877.53    31.51    0.079    0.081
   278231-  191465     2097     2097     1073    2.0    232263.07    23.93    0.087    0.092
   191416-  132371     2064     2064     1073    1.9    160187.77    17.36    0.112    0.115
   132292-   85833     1953     1953     1073    1.8    107088.58    12.66    0.120    0.126
    85817-   51852     1960     1960     1073    1.8     67403.19     8.82    0.124    0.123
    51813-   24956     1847     1847     1073    1.7     38042.87     5.19    0.155    0.161
    24955--1364372     1817     1817     1080    1.7      8327.75     1.64    0.445    0.548
------------------------------------------------------------------------------------------
 28806661--1364372    22486    22486    10737    2.1    689492.98    43.49    0.069    0.080
 

Statistics vs resolution - point group symmetry: P2 (b-unique)
resolu-      #        #        #               average    mean      mean          
tion(A)   measured   kept    unique           redundancy   F2     F2/sig(F2)   Rint   Rsigma   RsigmaA
------------------------------------------------------------------------------------------------------
 inf-1.85     4395     4395     1073             4.1   1980370.35   107.80    0.065    0.080     0.008
1.85-1.48     2571     2571     1073             2.4    844040.89    56.68    0.064    0.072     0.015
1.48-1.28     2223     2223     1073             2.1    538145.05    34.92    0.073    0.078     0.025
1.28-1.16     2088     2088     1073             1.9    411020.31    26.25    0.084    0.088     0.034
1.16-1.07     2870     2870     1073             2.7    361765.76    25.07    0.085    0.090     0.037
1.07-1.00     1996     1996     1073             1.9    314862.12    23.74    0.084    0.088     0.039
1.00-0.94     1600     1600     1073             1.5    217964.09    19.68    0.088    0.089     0.047
0.94-0.89     1629     1629     1073             1.5    156936.01    16.95    0.075    0.075     0.056
0.89-0.85     1619     1619     1073             1.5    110430.73    14.94    0.072    0.073     0.064
0.85-0.81     1495     1495     1080             1.4     84123.26    15.59    0.065    0.067     0.062
------------------------------------------------------------------------------------------------------
 inf-0.81    22486    22486    10737             2.1    689492.98    43.49    0.069    0.080     0.017
 

Statistics vs resolution (taking redundancy into account) - point group symmetry: P2 (b-unique)
resolu-      #        #        #       %       average    mean      mean          
tion(A)    kept     theory   unique complete  redundancy   F2     F2/sig(F2)   Rint  RsigmaB
--------------------------------------------------------------------------------------------
 inf-1.85     4395     1114     1073   96.3      4.1   1980370.35   219.38    0.065    0.004
1.85-1.48     2571     1096     1073   97.9      2.4    844040.89    92.70    0.064    0.009
1.48-1.28     2223     1194     1073   89.9      2.1    538145.05    52.74    0.073    0.016
1.28-1.16     2088     1195     1073   89.8      1.9    411020.31    39.17    0.084    0.023
1.16-1.07     2870     1165     1073   92.1      2.7    361765.76    44.15    0.085    0.023
1.07-1.00     1996     1311     1073   81.8      1.9    314862.12    35.98    0.084    0.024
1.00-0.94     1600     1456     1073   73.7      1.5    217964.09    26.09    0.088    0.030
0.94-0.89     1629     1536     1073   69.9      1.5    156936.01    22.30    0.075    0.038
0.89-0.85     1619     1631     1073   65.8      1.5    110430.73    19.51    0.072    0.045
0.85-0.81     1495     1719     1080   62.8      1.4     84123.26    19.28    0.065    0.042
--------------------------------------------------------------------------------------------
 inf-0.81    22486    13418    10737   80.0      2.1    689492.98    77.32    0.069    0.012
 

Statistics vs resolution (taking redundancy into account) - Laue group (anomalous pairs merged): P2/m (b-unique)
resolu-      #        #        #       %       average    mean      mean          
tion(A)    kept     theory   unique complete  redundancy   F2     F2/sig(F2)   Rint  RsigmaB
--------------------------------------------------------------------------------------------
 inf-1.80     4667      676      663   98.1      7.0   1937381.04   288.95    0.103    0.003
1.80-1.42     2869      669      663   99.1      4.3    757467.35   112.60    0.120    0.008
1.42-1.23     2402      722      663   91.8      3.6    483523.37    62.48    0.129    0.015
1.23-1.11     2773      683      663   97.1      4.2    398541.41    57.69    0.155    0.018
1.11-1.03     2799      679      663   97.6      4.2    335371.90    52.01    0.141    0.020
1.03-0.97     1482      706      663   93.9      2.2    252899.94    35.96    0.133    0.026
0.97-0.92     1477      702      663   94.4      2.2    181052.89    28.70    0.138    0.033
0.92-0.88     1399      715      663   92.7      2.1    137894.77    24.83    0.142    0.038
0.88-0.84     1366      739      663   89.7      2.1    105079.50    23.29    0.121    0.041
0.84-0.81     1252      733      671   91.5      1.9     83911.59    23.04    0.127    0.040
--------------------------------------------------------------------------------------------
 inf-0.81    22486     7025     6638   94.5      3.4    689492.98   103.10    0.115    0.012
DC PROFFITRRPTWIN INFO: Step 7 - Generating output files
 
HKLF 4
Reflections read=25000, from those 22486 with overlapping factor < 0.717 written to file C:\Users\msiegle2\Desktop\xs0190a\test4_twin1_hklf4.hkl, 2514 skipped
Use the HKLF 4 file(s) for structure solution.

HKLF 5 merged
RINT ANALYSIS FOR ALL HKLF5 REFLECTIONS
 Components measured    kept     unique redundancy F2/sig(F2) Rint      Rsigma
------------------------------------------------------------------------------
1,2          25000     22245     12627     1.76     48.13     0.016     0.019

RINT ANALYSIS FOR OVERLAPPED REFLECTIONS
 Components measured    kept     unique redundancy F2/sig(F2) Rint      Rsigma
------------------------------------------------------------------------------
1,2          14664     13187      7482     1.76     45.22     0.017     0.019

RINT ANALYSIS FOR ISOLATED REFLECTIONS
 Component measured     kept     unique redundancy F2/sig(F2) Rint      Rsigma
------------------------------------------------------------------------------
     1       10336      9058      5145     1.76     49.58     0.016     0.018
     2           0         0         0     0.00      0.00     0.000     0.000

12627 merged reflections saved into file: C:\Users\msiegle2\Desktop\xs0190a\test4_twin1_hklf5.hkl

Use this hkl file in SHELXL with BASF instruction, which has (components minus 1) entries, and HKLF 5 instruction.
E.g. Two component twin: 'BASF n2' in .ins file, BASF n1 can be computed as n1 = 1.0 - n2.
E.g. Three component twin: 'BASF n2 n3' in .ins file, BASF n1 can be computed as n1 = 1.0 - (n2 + n3).

BASF 0.44479 
;
_shelx_space_group_comment
;
The symmetry employed for this shelxl refinement is uniquely defined
by the following loop, which should always be used as a source of
symmetry information in preference to the above space-group names.
They are only intended as comments.
;

loop_
_space_group_symop_operation_xyz
'x, y, z'
'-x, y+1/2, -z'

loop_
_atom_site_label
_atom_site_type_symbol
_atom_site_fract_x
_atom_site_fract_y
_atom_site_fract_z
_atom_site_U_iso_or_equiv
_atom_site_adp_type
_atom_site_occupancy
_atom_site_site_symmetry_order
_atom_site_calc_flag
_atom_site_refinement_flags_posn
_atom_site_refinement_flags_adp
_atom_site_refinement_flags_occupancy
_atom_site_disorder_assembly
_atom_site_disorder_group
Fe1 Fe 0.71633(5) 0.41943(5) 0.30984(3) 0.02033(14) Uani 1 1 d . . . . .
C1A C 0.7048(4) 0.2235(4) 0.4091(3) 0.0340(11) Uani 1 1 d . . . . .
H1A H 0.7267 0.2699 0.4462 0.041 Uiso 1 1 calc R U . . .
C2A C 0.6952(4) 0.1202(4) 0.4263(3) 0.0424(13) Uani 1 1 d . . . . .
H2A H 0.7087 0.0959 0.4746 0.051 Uiso 1 1 calc R U . . .
C3A C 0.6653(4) 0.0524(4) 0.3712(3) 0.0378(12) Uani 1 1 d . . . . .
H3A H 0.6591 -0.0195 0.3809 0.045 Uiso 1 1 calc R U . . .
C4A C 0.6445(3) 0.0915(4) 0.3019(3) 0.0293(10) Uani 1 1 d . . . . .
H4A H 0.6239 0.0466 0.2635 0.035 Uiso 1 1 calc R U . . .
C5A C 0.6542(3) 0.1966(3) 0.2894(2) 0.0243(9) Uani 1 1 d . . . . .
C6A C 0.6262(3) 0.2437(3) 0.2165(2) 0.0264(9) Uani 1 1 d . . . . .
H6A1 H 0.6396 0.1935 0.1773 0.032 Uiso 1 1 calc R U . . .
H6A2 H 0.5586 0.2565 0.2148 0.032 Uiso 1 1 calc R U . . .
C7A C 0.7563(3) 0.3234(4) 0.1573(2) 0.0269(9) Uani 1 1 d . . . . .
H7A1 H 0.7691 0.3858 0.1278 0.032 Uiso 1 1 calc R U . . .
H7A2 H 0.7431 0.2650 0.1233 0.032 Uiso 1 1 calc R U . . .
C8A C 0.8402(3) 0.2979(3) 0.2059(2) 0.0245(9) Uani 1 1 d . . . . .
C9A C 0.9084(4) 0.2314(4) 0.1842(3) 0.0296(10) Uani 1 1 d . . . . .
H9A H 0.9016 0.1951 0.1391 0.036 Uiso 1 1 calc R U . . .
C10A C 0.9871(4) 0.2180(4) 0.2287(3) 0.0345(11) Uani 1 1 d . . . . .
H10A H 1.0344 0.1711 0.2155 0.041 Uiso 1 1 calc R U . . .
C11A C 0.9954(4) 0.2742(4) 0.2929(3) 0.0378(12) Uani 1 1 d . . . . .
H11A H 1.0495 0.2688 0.3239 0.045 Uiso 1 1 calc R U . . .
C12A C 0.9232(4) 0.3383(4) 0.3108(3) 0.0326(11) Uani 1 1 d . . . . .
H12A H 0.9289 0.3757 0.3555 0.039 Uiso 1 1 calc R U . . .
C13A C 0.6130(3) 0.4230(4) 0.1696(2) 0.0239(8) Uani 1 1 d . . . . .
H13A H 0.5893 0.4018 0.1198 0.029 Uiso 1 1 calc R U . . .
C14A C 0.6664(3) 0.5255(3) 0.1663(2) 0.0234(9) Uani 1 1 d . . . . .
C15A C 0.6617(4) 0.5884(4) 0.1044(3) 0.0307(10) Uani 1 1 d . . . . .
H15A H 0.6270 0.5680 0.0617 0.037 Uiso 1 1 calc R U . . .
C16A C 0.7094(4) 0.6819(4) 0.1073(3) 0.0336(11) Uani 1 1 d . . . . .
H16A H 0.7083 0.7266 0.0661 0.040 Uiso 1 1 calc R U . . .
C17A C 0.7581(4) 0.7091(4) 0.1702(3) 0.0324(11) Uani 1 1 d . . . . .
H17A H 0.7898 0.7736 0.1732 0.039 Uiso 1 1 calc R U . . .
C18A C 0.7608(3) 0.6416(3) 0.2299(2) 0.0240(9) Uani 1 1 d . . . . .
C19A C 0.8104(3) 0.6718(3) 0.2998(2) 0.0258(9) Uani 1 1 d . . . . .
C20A C 0.8966(4) 0.6348(4) 0.3200(3) 0.0291(10) Uani 1 1 d . . . . .
C21A C 0.9427(4) 0.6604(4) 0.3851(3) 0.0324(10) Uani 1 1 d . . . . .
H21A H 1.0013 0.6308 0.3978 0.039 Uiso 1 1 calc R U . . .
C22A C 0.9018(4) 0.7293(4) 0.4306(3) 0.0334(11) Uani 1 1 d . . . . .
H22A H 0.9328 0.7484 0.4753 0.040 Uiso 1 1 calc R U . . .
C23A C 0.8148(4) 0.7721(4) 0.4122(3) 0.0339(11) Uani 1 1 d . . . . .
H23A H 0.7864 0.8206 0.4434 0.041 Uiso 1 1 calc R U . . .
C24A C 0.7717(4) 0.7412(3) 0.3469(2) 0.0267(9) Uani 1 1 d . . . . .
C25A C 0.5333(3) 0.4400(3) 0.2202(2) 0.0232(9) Uani 1 1 d . . . . .
C26A C 0.4425(3) 0.4495(3) 0.1941(2) 0.0267(10) Uani 1 1 d . . . . .
H26A H 0.4281 0.4498 0.1430 0.032 Uiso 1 1 calc R U . . .
C27A C 0.3732(3) 0.4586(4) 0.2439(3) 0.0296(10) Uani 1 1 d . . . . .
H27A H 0.3102 0.4661 0.2280 0.036 Uiso 1 1 calc R U . . .
C28A C 0.3980(3) 0.4564(4) 0.3172(3) 0.0274(9) Uani 1 1 d . . . . .
H28A H 0.3516 0.4601 0.3526 0.033 Uiso 1 1 calc R U . . .
C29A C 0.4902(3) 0.4488(3) 0.3395(2) 0.0233(9) Uani 1 1 d . . . . .
C30A C 0.5150(3) 0.4463(3) 0.4202(2) 0.0223(9) Uani 1 1 d . . . . .
C31A C 0.4853(3) 0.3666(4) 0.4640(3) 0.0289(10) Uani 1 1 d . . . . .
C32A C 0.4994(4) 0.3644(4) 0.5386(3) 0.0330(11) Uani 1 1 d . . . . .
H32A H 0.4777 0.3077 0.5664 0.040 Uiso 1 1 calc R U . . .
C33A C 0.5458(3) 0.4462(4) 0.5725(2) 0.0309(11) Uani 1 1 d . . . . .
H33A H 0.5559 0.4464 0.6241 0.037 Uiso 1 1 calc R U . . .
C34A C 0.5775(3) 0.5282(4) 0.5311(2) 0.0294(10) Uani 1 1 d . . . . .
H34A H 0.6097 0.5845 0.5538 0.035 Uiso 1 1 calc R U . . .
C35A C 0.5616(3) 0.5264(3) 0.4576(2) 0.0247(9) Uani 1 1 d . . . . .
N1A N 0.6847(3) 0.2614(3) 0.3422(2) 0.0245(8) Uani 1 1 d . . . . .
N2A N 0.6750(3) 0.3424(3) 0.20200(19) 0.0232(8) Uani 1 1 d . . . . .
N3A N 0.8465(3) 0.3514(3) 0.2698(2) 0.0254(8) Uani 1 1 d . . . . .
N4A N 0.7159(3) 0.5496(3) 0.22791(18) 0.0230(7) Uani 1 1 d . . . . .
N5A N 0.5589(2) 0.4413(2) 0.29270(18) 0.0199(7) Uani 1 1 d . . . . .
O1A O 0.7652(2) 0.4656(3) 0.40294(17) 0.0275(6) Uani 1 1 d D . . . .
H1A1 H 0.754(4) 0.522(3) 0.425(3) 0.041 Uiso 1 1 d D U . . .
F1A F 0.9383(2) 0.5680(2) 0.27363(16) 0.0374(7) Uani 1 1 d . . . . .
F2A F 0.6876(2) 0.7821(2) 0.32876(15) 0.0367(7) Uani 1 1 d . . . . .
F3A F 0.4398(2) 0.2863(2) 0.43053(15) 0.0392(7) Uani 1 1 d . . . . .
F4A F 0.5902(2) 0.6082(2) 0.41658(15) 0.0321(6) Uani 1 1 d . . . . .
Fe2 Fe 0.20578(5) 0.91823(5) 0.18783(3) 0.02108(14) Uani 1 1 d . . . . .
C1B C 0.4127(4) 0.8348(4) 0.1910(2) 0.0301(10) Uani 1 1 d . . . . .
H1B H 0.4157 0.8735 0.1469 0.036 Uiso 1 1 calc R U . . .
C2B C 0.4868(4) 0.7715(4) 0.2104(3) 0.0321(10) Uani 1 1 d . . . . .
H2B H 0.5397 0.7677 0.1811 0.039 Uiso 1 1 calc R U . . .
C3B C 0.4815(4) 0.7136(4) 0.2739(3) 0.0338(11) Uani 1 1 d . . . . .
H3B H 0.5306 0.6685 0.2889 0.041 Uiso 1 1 calc R U . . .
C4B C 0.4032(4) 0.7227(3) 0.3153(3) 0.0283(10) Uani 1 1 d . . . . .
H4B H 0.3976 0.6831 0.3587 0.034 Uiso 1 1 calc R U . . .
C5B C 0.3337(3) 0.7899(4) 0.2926(2) 0.0249(9) Uani 1 1 d . . . . .
C6B C 0.2511(3) 0.8115(4) 0.3385(2) 0.0276(10) Uani 1 1 d . . . . .
H6B1 H 0.2387 0.7504 0.3694 0.033 Uiso 1 1 calc R U . . .
H6B2 H 0.2649 0.8712 0.3712 0.033 Uiso 1 1 calc R U . . .
C7B C 0.1172(3) 0.7381(3) 0.2708(2) 0.0273(10) Uani 1 1 d . . . . .
H7B1 H 0.0500 0.7533 0.2662 0.033 Uiso 1 1 calc R U . . .
H7B2 H 0.1270 0.6862 0.3102 0.033 Uiso 1 1 calc R U . . .
C8B C 0.1486(3) 0.6932(3) 0.1999(3) 0.0264(9) Uani 1 1 d . . . . .
C9B C 0.1469(3) 0.5874(4) 0.1855(3) 0.0305(10) Uani 1 1 d . . . . .
H9B H 0.1288 0.5396 0.2218 0.037 Uiso 1 1 calc R U . . .
C10B C 0.1721(4) 0.5533(4) 0.1180(3) 0.0345(11) Uani 1 1 d . . . . .
H10B H 0.1722 0.4812 0.1075 0.041 Uiso 1 1 calc R U . . .
C11B C 0.1974(4) 0.6241(4) 0.0648(3) 0.0330(10) Uani 1 1 d . . . . .
H11B H 0.2141 0.6015 0.0177 0.040 Uiso 1 1 calc R U . . .
C12B C 0.1975(4) 0.7292(4) 0.0829(3) 0.0298(10) Uani 1 1 d . . . . .
H12B H 0.2147 0.7783 0.0472 0.036 Uiso 1 1 calc R U . . .
C13B C 0.1080(3) 0.9150(4) 0.3249(2) 0.0261(9) Uani 1 1 d . . . . .
H13B H 0.0861 0.8911 0.3732 0.031 Uiso 1 1 calc R U . . .
C14B C 0.0270(3) 0.9371(3) 0.2723(2) 0.0255(9) Uani 1 1 d . . . . .
C15B C -0.0619(4) 0.9486(4) 0.2954(3) 0.0315(11) Uani 1 1 d . . . . .
H15B H -0.0743 0.9454 0.3459 0.038 Uiso 1 1 calc R U . . .
C16B C -0.1327(3) 0.9648(4) 0.2439(3) 0.0309(10) Uani 1 1 d . . . . .
H16B H -0.1948 0.9741 0.2583 0.037 Uiso 1 1 calc R U . . .
C17B C -0.1110(4) 0.9672(4) 0.1706(3) 0.0300(10) Uani 1 1 d . . . . .
H17B H -0.1586 0.9765 0.1339 0.036 Uiso 1 1 calc R U . . .
C18B C -0.0206(3) 0.9561(3) 0.1515(3) 0.0251(9) Uani 1 1 d . . . . .
C19B C 0.0027(3) 0.9565(3) 0.0729(2) 0.0246(9) Uani 1 1 d . . . . .
C20B C -0.0255(3) 0.8758(4) 0.0260(3) 0.0297(10) Uani 1 1 d . . . . .
C21B C -0.0083(4) 0.8730(4) -0.0466(3) 0.0346(11) Uani 1 1 d . . . . .
H21B H -0.0293 0.8166 -0.0762 0.042 Uiso 1 1 calc R U . . .
C22B C 0.0408(4) 0.9544(4) -0.0767(3) 0.0334(11) Uani 1 1 d . . . . .
H22B H 0.0534 0.9536 -0.1273 0.040 Uiso 1 1 calc R U . . .
C23B C 0.0714(4) 1.0371(4) -0.0331(2) 0.0300(10) Uani 1 1 d . . . . .
H23B H 0.1048 1.0932 -0.0532 0.036 Uiso 1 1 calc R U . . .
C24B C 0.0515(3) 1.0349(3) 0.0406(2) 0.0261(9) Uani 1 1 d . . . . .
C25B C 0.1635(3) 1.0143(3) 0.3330(2) 0.0247(9) Uani 1 1 d . . . . .
C26B C 0.1600(4) 1.0768(4) 0.3954(2) 0.0299(10) Uani 1 1 d . . . . .
H26B H 0.1261 1.0555 0.4363 0.036 Uiso 1 1 calc R U . . .
C27B C 0.2071(4) 1.1702(4) 0.3963(2) 0.0302(10) Uani 1 1 d . . . . .
H27B H 0.2067 1.2138 0.4381 0.036 Uiso 1 1 calc R U . . .
C28B C 0.2550(3) 1.1993(4) 0.3352(2) 0.0274(10) Uani 1 1 d . . . . .
H28B H 0.2866 1.2638 0.3344 0.033 Uiso 1 1 calc R U . . .
C29B C 0.2561(3) 1.1333(3) 0.2754(2) 0.0231(9) Uani 1 1 d . . . . .
C30B C 0.3058(3) 1.1621(3) 0.2094(2) 0.0255(9) Uani 1 1 d . . . . .
C31B C 0.3905(3) 1.1202(4) 0.1932(3) 0.0289(10) Uani 1 1 d . . . . .
C32B C 0.4357(4) 1.1414(4) 0.1298(3) 0.0397(13) Uani 1 1 d . . . . .
H32B H 0.4928 1.1085 0.1198 0.048 Uiso 1 1 calc R U . . .
C33B C 0.3956(4) 1.2120(4) 0.0808(3) 0.0410(13) Uani 1 1 d . . . . .
H33B H 0.4264 1.2286 0.0373 0.049 Uiso 1 1 calc R U . . .
C34B C 0.3132(4) 1.2579(4) 0.0940(3) 0.0391(12) Uani 1 1 d . . . . .
H34B H 0.2860 1.3057 0.0600 0.047 Uiso 1 1 calc R U . . .
C35B C 0.2693(3) 1.2333(4) 0.1586(2) 0.0278(10) Uani 1 1 d . . . . .
N1B N 0.3371(3) 0.8452(3) 0.2301(2) 0.0256(8) Uani 1 1 d . . . . .
N2B N 0.1681(3) 0.8347(3) 0.29121(19) 0.0247(8) Uani 1 1 d . . . . .
N3B N 0.1740(3) 0.7631(3) 0.1490(2) 0.0243(8) Uani 1 1 d . . . . .
N4B N 0.0491(3) 0.9425(3) 0.20107(19) 0.0230(8) Uani 1 1 d . . . . .
N5B N 0.2113(3) 1.0415(3) 0.27418(19) 0.0240(8) Uani 1 1 d . . . . .
O1B O 0.2511(2) 0.9687(2) 0.09797(15) 0.0250(6) Uani 1 1 d D . . . .
H1B1 H 0.242(4) 1.0324(14) 0.102(3) 0.037 Uiso 1 1 d D U . . .
F1B F -0.0736(2) 0.7972(2) 0.05563(16) 0.0406(7) Uani 1 1 d . . . . .
F2B F 0.0807(2) 1.1161(2) 0.08294(15) 0.0333(6) Uani 1 1 d . . . . .
F3B F 0.4303(2) 1.0544(2) 0.24286(17) 0.0411(7) Uani 1 1 d . . . . .
F4B F 0.1877(2) 1.2784(2) 0.17226(16) 0.0371(7) Uani 1 1 d . . . . .
Cl1 Cl 0.16760(17) 0.46692(16) 0.41383(15) 0.0286(4) Uani 0.892(10) 1 d D U P A 1
O2A O 0.2496(3) 0.4261(4) 0.4514(3) 0.0286(11) Uani 0.892(10) 1 d D U P A 1
O3A O 0.1640(5) 0.5779(4) 0.4230(4) 0.0543(17) Uani 0.892(10) 1 d D U P A 1
O4A O 0.0869(3) 0.4189(5) 0.4433(3) 0.0476(14) Uani 0.892(10) 1 d D U P A 1
O5A O 0.1689(4) 0.4425(4) 0.3374(2) 0.0478(14) Uani 0.892(10) 1 d D U P A 1
Cl1' Cl 0.1531(15) 0.4708(17) 0.4303(11) 0.0286(4) Uani 0.108(10) 1 d D U P A 2
O2A' O 0.230(2) 0.405(3) 0.456(3) 0.0286(11) Uani 0.108(10) 1 d D U P A 2
O3A' O 0.189(4) 0.572(3) 0.419(4) 0.0543(17) Uani 0.108(10) 1 d D U P A 2
O4A' O 0.087(2) 0.463(3) 0.4832(19) 0.042(7) Uani 0.108(10) 1 d D U P A 2
O5A' O 0.124(3) 0.430(3) 0.3612(17) 0.047(7) Uani 0.108(10) 1 d D U P A 2
Cl2 Cl 0.6504(15) 0.9686(16) 0.0705(11) 0.040(2) Uani 0.239(4) 1 d D U P B 1
O2B O 0.730(3) 0.922(5) 0.038(3) 0.037(4) Uani 0.239(4) 1 d D U P B 1
O3B O 0.6731(13) 1.0762(12) 0.0850(10) 0.041(3) Uani 0.239(4) 1 d D U P B 1
O4B O 0.5811(14) 0.9728(19) 0.0116(11) 0.054(3) Uani 0.239(4) 1 d D U P B 1
O5B O 0.6534(15) 0.9469(17) 0.1451(10) 0.051(3) Uani 0.239(4) 1 d D U P B 1
Cl2' Cl 0.6321(7) 0.9610(7) 0.0564(4) 0.0398(14) Uani 0.546(4) 1 d D U P C 2
O2B' O 0.7210(12) 0.926(2) 0.0346(13) 0.035(3) Uani 0.546(4) 1 d D U P C 2
O3B' O 0.5908(7) 1.0254(8) 0.0001(5) 0.063(3) Uani 0.546(4) 1 d D U P C 2
O4B' O 0.5707(5) 0.8726(7) 0.0605(5) 0.057(2) Uani 0.546(4) 1 d D U P C 2
O5B' O 0.6388(8) 1.0040(8) 0.1265(5) 0.072(3) Uani 0.546(4) 1 d D U P C 2
Cl2C Cl 0.6423(17) 0.9671(17) 0.0660(13) 0.041(2) Uani 0.214(4) 1 d D U P B 1
O2C O 0.726(2) 0.924(4) 0.043(3) 0.038(4) Uani 0.214(4) 1 d D U P B 1
O3C O 0.6320(15) 1.0745(13) 0.0553(12) 0.042(3) Uani 0.214(4) 1 d D U P B 1
O4C O 0.5640(14) 0.912(2) 0.0326(13) 0.050(3) Uani 0.214(4) 1 d D U P B 1
O5C O 0.6114(16) 0.9301(18) 0.1318(11) 0.052(3) Uani 0.214(4) 1 d D U P B 1
O1W O 0.1043(3) 0.8883(4) 0.5024(2) 0.0530(11) Uani 1 1 d D . . . .
H1W1 H 0.055(3) 0.908(6) 0.522(4) 0.080 Uiso 1 1 d D U . . .
H1W2 H 0.144(3) 0.932(4) 0.517(4) 0.080 Uiso 1 1 d D U . . .
O2W O 0.6303(4) 0.3894(4) -0.0020(2) 0.0602(13) Uani 1 1 d D . . . .
H2W1 H 0.577(2) 0.392(7) -0.023(3) 0.090 Uiso 1 1 d D U . . .
H2W2 H 0.666(4) 0.402(7) -0.037(3) 0.090 Uiso 1 1 d D U . . .

loop_
_atom_site_aniso_label
_atom_site_aniso_U_11
_atom_site_aniso_U_22
_atom_site_aniso_U_33
_atom_site_aniso_U_23
_atom_site_aniso_U_13
_atom_site_aniso_U_12
Fe1 0.0220(3) 0.0173(3) 0.0217(3) -0.0014(3) 0.0010(2) -0.0014(3)
C1A 0.046(3) 0.026(2) 0.029(2) 0.0017(19) -0.002(2) -0.002(2)
C2A 0.052(4) 0.035(3) 0.040(3) 0.014(2) 0.001(2) 0.003(2)
C3A 0.037(3) 0.024(2) 0.053(3) 0.008(2) 0.008(2) 0.000(2)
C4A 0.023(2) 0.025(2) 0.041(3) -0.0014(19) 0.0070(19) -0.0022(19)
C5A 0.023(2) 0.018(2) 0.032(2) -0.0003(17) 0.0035(18) -0.0011(18)
C6A 0.026(2) 0.020(2) 0.033(2) -0.0048(18) 0.0020(18) -0.0034(18)
C7A 0.029(3) 0.028(2) 0.025(2) -0.0033(17) 0.0052(19) 0.000(2)
C8A 0.029(3) 0.018(2) 0.027(2) 0.0000(16) 0.0079(18) -0.0024(17)
C9A 0.034(3) 0.023(2) 0.033(2) -0.0012(19) 0.0088(19) -0.002(2)
C10A 0.033(3) 0.027(2) 0.044(3) 0.000(2) 0.011(2) 0.005(2)
C11A 0.027(3) 0.039(3) 0.047(3) 0.000(2) -0.001(2) 0.004(2)
C12A 0.026(3) 0.033(3) 0.039(3) -0.004(2) 0.0024(19) 0.000(2)
C13A 0.026(2) 0.023(2) 0.0218(18) -0.0009(18) 0.0004(15) 0.000(2)
C14A 0.028(2) 0.019(2) 0.023(2) 0.0003(16) 0.0040(17) 0.0001(18)
C15A 0.040(3) 0.027(2) 0.025(2) 0.0023(18) 0.004(2) 0.006(2)
C16A 0.045(3) 0.025(2) 0.031(2) 0.0064(19) 0.009(2) 0.004(2)
C17A 0.047(3) 0.018(2) 0.033(2) 0.0004(17) 0.010(2) -0.003(2)
C18A 0.029(2) 0.0167(19) 0.027(2) -0.0025(16) 0.0059(18) 0.0008(19)
C19A 0.029(3) 0.017(2) 0.032(2) 0.0011(17) 0.0080(19) -0.0028(19)
C20A 0.033(3) 0.023(2) 0.032(2) -0.0060(18) 0.012(2) -0.008(2)
C21A 0.025(3) 0.034(3) 0.038(3) 0.005(2) 0.006(2) -0.004(2)
C22A 0.039(3) 0.034(3) 0.027(2) -0.0017(19) 0.005(2) -0.015(2)
C23A 0.042(3) 0.029(2) 0.031(2) -0.0006(19) 0.012(2) -0.003(2)
C24A 0.029(2) 0.022(2) 0.029(2) 0.0006(17) 0.0080(19) -0.003(2)
C25A 0.025(2) 0.021(2) 0.0232(19) -0.0019(16) -0.0010(15) -0.0011(16)
C26A 0.030(3) 0.022(2) 0.028(2) 0.0020(17) -0.0017(17) -0.0041(18)
C27A 0.024(2) 0.027(2) 0.037(2) 0.0014(19) -0.0061(19) 0.0009(19)
C28A 0.022(2) 0.024(2) 0.036(2) -0.0002(19) 0.0007(18) 0.0022(18)
C29A 0.026(2) 0.015(2) 0.029(2) 0.0010(16) 0.0033(17) 0.0005(16)
C30A 0.021(2) 0.020(2) 0.026(2) 0.0011(16) 0.0031(16) 0.0007(16)
C31A 0.030(3) 0.023(2) 0.033(2) 0.0016(18) 0.0023(19) -0.0021(19)
C32A 0.034(3) 0.034(3) 0.032(2) 0.0095(19) 0.004(2) 0.000(2)
C33A 0.034(3) 0.036(3) 0.023(2) 0.0026(18) 0.0007(18) 0.009(2)
C34A 0.028(3) 0.029(2) 0.032(2) -0.0092(19) -0.0002(18) 0.0027(19)
C35A 0.025(2) 0.018(2) 0.031(2) 0.0016(17) 0.0036(18) -0.0009(17)
N1A 0.026(2) 0.0176(18) 0.0303(19) 0.0024(15) 0.0014(15) -0.0005(15)
N2A 0.027(2) 0.0206(18) 0.0223(17) -0.0023(14) 0.0030(14) -0.0022(15)
N3A 0.022(2) 0.0223(18) 0.0325(19) -0.0038(15) 0.0037(15) -0.0018(15)
N4A 0.028(2) 0.0188(18) 0.0225(17) -0.0003(14) 0.0041(15) -0.0028(16)
N5A 0.0205(18) 0.0153(18) 0.0239(16) 0.0004(13) 0.0001(13) -0.0024(13)
O1A 0.0285(17) 0.0240(15) 0.0297(15) -0.0046(13) -0.0039(13) 0.0002(15)
F1A 0.0312(17) 0.0344(15) 0.0472(17) -0.0111(13) 0.0094(13) 0.0039(13)
F2A 0.0395(18) 0.0327(15) 0.0384(15) -0.0045(12) 0.0060(12) 0.0088(13)
F3A 0.051(2) 0.0250(14) 0.0406(16) 0.0032(12) -0.0045(14) -0.0156(14)
F4A 0.0387(17) 0.0215(13) 0.0359(14) 0.0035(11) -0.0020(12) -0.0086(12)
Fe2 0.0248(3) 0.0171(3) 0.0216(3) 0.0008(3) 0.0037(2) -0.0015(3)
C1B 0.031(3) 0.033(3) 0.026(2) 0.0032(19) 0.0030(18) -0.002(2)
C2B 0.030(3) 0.034(3) 0.033(2) -0.001(2) 0.0047(19) 0.005(2)
C3B 0.039(3) 0.026(2) 0.035(2) 0.001(2) -0.004(2) 0.007(2)
C4B 0.037(3) 0.020(2) 0.028(2) -0.0001(18) -0.0029(19) 0.0015(19)
C5B 0.030(3) 0.022(2) 0.0225(19) 0.0015(16) -0.0007(17) -0.0013(19)
C6B 0.033(3) 0.026(2) 0.024(2) 0.0034(17) 0.0010(18) 0.0004(19)
C7B 0.030(3) 0.022(2) 0.030(2) 0.0054(18) 0.0043(18) -0.0035(19)
C8B 0.023(2) 0.022(2) 0.035(2) -0.0005(18) -0.0007(18) -0.0026(19)
C9B 0.026(3) 0.022(2) 0.043(3) 0.0024(19) -0.002(2) -0.0024(19)
C10B 0.032(3) 0.020(2) 0.051(3) -0.007(2) -0.002(2) 0.0016(19)
C11B 0.033(3) 0.029(2) 0.038(2) -0.010(2) 0.004(2) 0.002(2)
C12B 0.033(3) 0.024(2) 0.032(2) -0.0045(18) 0.004(2) -0.005(2)
C13B 0.029(2) 0.027(2) 0.0226(18) -0.0016(18) 0.0054(16) -0.002(2)
C14B 0.029(3) 0.017(2) 0.031(2) -0.0024(16) 0.0053(17) -0.0017(17)
C15B 0.034(3) 0.030(3) 0.032(2) -0.0050(19) 0.0091(19) -0.008(2)
C16B 0.019(2) 0.026(2) 0.048(3) -0.006(2) 0.0112(19) -0.002(2)
C17B 0.028(3) 0.021(2) 0.041(3) -0.0013(19) 0.0053(19) -0.001(2)
C18B 0.024(2) 0.0128(19) 0.038(2) -0.0004(17) 0.0002(18) -0.0004(18)
C19B 0.023(2) 0.022(2) 0.029(2) -0.0017(17) -0.0001(17) 0.0001(18)
C20B 0.025(2) 0.022(2) 0.043(3) -0.0013(19) 0.0036(19) -0.0016(18)
C21B 0.039(3) 0.030(2) 0.034(3) -0.011(2) 0.000(2) 0.002(2)
C22B 0.034(3) 0.035(3) 0.031(2) -0.0021(19) 0.0023(19) 0.008(2)
C23B 0.034(3) 0.026(2) 0.030(2) 0.0013(18) 0.0033(19) 0.002(2)
C24B 0.025(2) 0.020(2) 0.033(2) -0.0028(18) -0.0003(17) -0.0002(18)
C25B 0.027(2) 0.023(2) 0.024(2) -0.0025(17) 0.0027(18) -0.0005(19)
C26B 0.034(3) 0.031(2) 0.024(2) -0.0007(18) 0.0024(18) 0.003(2)
C27B 0.038(3) 0.026(2) 0.027(2) -0.0060(18) 0.0004(19) 0.003(2)
C28B 0.033(3) 0.019(2) 0.030(2) -0.0043(17) -0.0025(19) 0.0017(19)
C29B 0.024(2) 0.019(2) 0.025(2) -0.0015(16) -0.0012(17) 0.0003(18)
C30B 0.025(2) 0.020(2) 0.032(2) -0.0040(17) -0.0001(18) -0.0026(18)
C31B 0.024(3) 0.025(2) 0.036(2) -0.0053(19) -0.0034(19) -0.0025(19)
C32B 0.027(3) 0.047(3) 0.045(3) -0.021(2) 0.006(2) -0.010(2)
C33B 0.044(3) 0.049(3) 0.030(2) -0.008(2) 0.010(2) -0.024(3)
C34B 0.054(4) 0.034(3) 0.029(2) 0.000(2) -0.002(2) -0.014(3)
C35B 0.026(2) 0.026(2) 0.031(2) -0.0012(18) -0.0017(19) -0.0047(19)
N1B 0.029(2) 0.0223(19) 0.0253(18) 0.0031(15) 0.0017(15) -0.0009(15)
N2B 0.030(2) 0.0192(18) 0.0255(18) 0.0007(14) 0.0050(16) -0.0032(16)
N3B 0.027(2) 0.0193(18) 0.0268(18) -0.0023(14) 0.0046(15) -0.0035(15)
N4B 0.0221(19) 0.0182(19) 0.0287(17) 0.0000(14) 0.0014(14) -0.0022(13)
N5B 0.022(2) 0.0221(19) 0.0278(18) -0.0002(14) -0.0012(15) -0.0012(16)
O1B 0.0320(18) 0.0206(14) 0.0228(14) 0.0021(12) 0.0060(13) -0.0033(15)
F1B 0.050(2) 0.0242(14) 0.0482(16) -0.0086(12) 0.0113(14) -0.0147(13)
F2B 0.0401(17) 0.0213(13) 0.0388(15) -0.0058(11) 0.0070(12) -0.0076(12)
F3B 0.0314(17) 0.0386(17) 0.0531(18) -0.0020(14) -0.0035(13) 0.0079(13)
F4B 0.0418(19) 0.0320(15) 0.0372(15) 0.0056(12) -0.0017(12) 0.0075(13)
Cl1 0.0234(9) 0.0273(5) 0.0354(10) 0.0075(7) 0.0038(6) 0.0003(6)
O2A 0.022(2) 0.030(2) 0.0346(18) 0.0075(18) 0.0027(16) 0.0003(17)
O3A 0.065(4) 0.0209(19) 0.075(3) 0.0063(19) -0.024(3) 0.009(2)
O4A 0.026(2) 0.069(3) 0.049(3) 0.017(3) 0.0084(18) -0.003(2)
O5A 0.046(3) 0.067(3) 0.030(2) 0.003(2) -0.001(2) -0.002(2)
Cl1' 0.0234(9) 0.0273(5) 0.0354(10) 0.0075(7) 0.0038(6) 0.0003(6)
O2A' 0.022(2) 0.030(2) 0.0346(18) 0.0075(18) 0.0027(16) 0.0003(17)
O3A' 0.065(4) 0.0209(19) 0.075(3) 0.0063(19) -0.024(3) 0.009(2)
O4A' 0.032(13) 0.056(14) 0.037(13) 0.005(12) 0.003(11) 0.021(12)
O5A' 0.041(13) 0.065(13) 0.035(11) -0.019(11) -0.002(11) -0.012(12)
Cl2 0.035(4) 0.030(3) 0.056(5) -0.003(4) 0.011(4) 0.002(3)
O2B 0.033(7) 0.034(7) 0.045(7) -0.003(7) 0.007(6) 0.007(6)
O3B 0.042(6) 0.030(5) 0.051(6) -0.014(5) 0.016(5) 0.011(5)
O4B 0.046(6) 0.049(6) 0.067(6) 0.005(6) 0.006(6) 0.010(6)
O5B 0.045(7) 0.053(6) 0.055(6) 0.001(6) 0.025(6) 0.011(6)
Cl2' 0.045(3) 0.040(2) 0.036(2) 0.0099(18) 0.0123(18) 0.020(2)
O2B' 0.040(6) 0.030(5) 0.037(5) -0.011(5) 0.013(5) -0.001(5)
O3B' 0.059(5) 0.057(5) 0.072(5) 0.046(4) 0.004(4) 0.022(4)
O4B' 0.027(4) 0.066(5) 0.077(5) 0.035(4) 0.015(4) 0.005(4)
O5B' 0.092(7) 0.066(6) 0.059(5) -0.022(5) 0.015(5) 0.028(5)
Cl2C 0.034(5) 0.036(4) 0.055(5) 0.000(4) 0.016(4) 0.007(4)
O2C 0.033(7) 0.036(7) 0.047(7) 0.000(7) 0.006(6) 0.005(7)
O3C 0.041(6) 0.030(5) 0.057(6) 0.002(5) 0.020(5) 0.017(5)
O4C 0.039(6) 0.049(6) 0.065(6) 0.006(6) 0.016(6) 0.009(6)
O5C 0.045(6) 0.051(6) 0.062(6) 0.011(6) 0.024(6) 0.010(6)
O1W 0.053(3) 0.071(3) 0.035(2) -0.0036(19) -0.0017(18) -0.020(2)
O2W 0.064(3) 0.077(3) 0.041(2) -0.022(2) 0.023(2) -0.029(3)

loop_
_atom_type_symbol
_atom_type_description
_atom_type_scat_dispersion_real
_atom_type_scat_dispersion_imag
_atom_type_scat_source
C C 0.0181 0.0091 'International Tables Vol C Tables 4.2.6.8 and 6.1.1.4'
H H 0.0000 0.0000 'International Tables Vol C Tables 4.2.6.8 and 6.1.1.4'
N N 0.0311 0.0180 'International Tables Vol C Tables 4.2.6.8 and 6.1.1.4'
O O 0.0492 0.0322 'International Tables Vol C Tables 4.2.6.8 and 6.1.1.4'
F F 0.0727 0.0534 'International Tables Vol C Tables 4.2.6.8 and 6.1.1.4'
Cl Cl 0.3639 0.7018 'International Tables Vol C Tables 4.2.6.8 and 6.1.1.4'
Fe Fe -1.1336 3.1974 'International Tables Vol C Tables 4.2.6.8 and 6.1.1.4'

loop_
_geom_angle_atom_site_label_1
_geom_angle_atom_site_label_2
_geom_angle_atom_site_label_3
_geom_angle
O1A Fe1 N1A 97.08(14)
O1A Fe1 N3A 97.37(14)
N1A Fe1 N3A 84.75(14)
O1A Fe1 N4A 110.66(14)
N1A Fe1 N4A 152.21(13)
N3A Fe1 N4A 93.23(14)
O1A Fe1 N2A 170.49(14)
N1A Fe1 N2A 77.04(14)
N3A Fe1 N2A 74.83(14)
N4A Fe1 N2A 75.70(13)
O1A Fe1 N5A 114.36(14)
N1A Fe1 N5A 86.31(13)
N3A Fe1 N5A 147.86(13)
N4A Fe1 N5A 80.76(13)
N2A Fe1 N5A 73.08(13)
N1A C1A C2A 122.8(5)
N1A C1A H1A 118.6
C2A C1A H1A 118.6
C1A C2A C3A 118.2(5)
C1A C2A H2A 120.9
C3A C2A H2A 120.9
C4A C3A C2A 119.0(5)
C4A C3A H3A 120.5
C2A C3A H3A 120.5
C5A C4A C3A 119.2(5)
C5A C4A H4A 120.4
C3A C4A H4A 120.4
N1A C5A C4A 121.7(4)
N1A C5A C6A 117.2(4)
C4A C5A C6A 121.0(4)
N2A C6A C5A 113.0(4)
N2A C6A H6A1 109.0
C5A C6A H6A1 109.0
N2A C6A H6A2 109.0
C5A C6A H6A2 109.0
H6A1 C6A H6A2 107.8
N2A C7A C8A 110.2(3)
N2A C7A H7A1 109.6
C8A C7A H7A1 109.6
N2A C7A H7A2 109.6
C8A C7A H7A2 109.6
H7A1 C7A H7A2 108.1
N3A C8A C9A 122.7(5)
N3A C8A C7A 115.0(4)
C9A C8A C7A 122.1(4)
C8A C9A C10A 119.2(5)
C8A C9A H9A 120.4
C10A C9A H9A 120.4
C11A C10A C9A 118.6(5)
C11A C10A H10A 120.7
C9A C10A H10A 120.7
C12A C11A C10A 118.3(5)
C12A C11A H11A 120.9
C10A C11A H11A 120.9
N3A C12A C11A 124.4(5)
N3A C12A H12A 117.8
C11A C12A H12A 117.8
N2A C13A C25A 108.5(3)
N2A C13A C14A 108.9(4)
C25A C13A C14A 107.0(4)
N2A C13A H13A 110.8
C25A C13A H13A 110.8
C14A C13A H13A 110.8
N4A C14A C15A 123.6(4)
N4A C14A C13A 114.7(4)
C15A C14A C13A 121.7(4)
C16A C15A C14A 117.8(5)
C16A C15A H15A 121.1
C14A C15A H15A 121.1
C17A C16A C15A 119.5(4)
C17A C16A H16A 120.3
C15A C16A H16A 120.3
C16A C17A C18A 119.7(5)
C16A C17A H17A 120.1
C18A C17A H17A 120.1
N4A C18A C17A 121.7(4)
N4A C18A C19A 117.8(4)
C17A C18A C19A 120.4(4)
C20A C19A C24A 116.3(4)
C20A C19A C18A 122.8(4)
C24A C19A C18A 120.8(4)
F1A C20A C19A 118.0(4)
F1A C20A C21A 118.5(5)
C19A C20A C21A 123.5(4)
C22A C21A C20A 118.4(5)
C22A C21A H21A 120.8
C20A C21A H21A 120.8
C21A C22A C23A 120.9(5)
C21A C22A H22A 119.6
C23A C22A H22A 119.6
C24A C23A C22A 117.6(4)
C24A C23A H23A 121.2
C22A C23A H23A 121.2
F2A C24A C19A 118.8(4)
F2A C24A C23A 118.0(4)
C19A C24A C23A 123.2(5)
N5A C25A C26A 123.5(4)
N5A C25A C13A 114.4(4)
C26A C25A C13A 122.1(4)
C25A C26A C27A 118.6(4)
C25A C26A H26A 120.7
C27A C26A H26A 120.7
C28A C27A C26A 118.3(4)
C28A C27A H27A 120.9
C26A C27A H27A 120.9
C27A C28A C29A 120.1(4)
C27A C28A H28A 119.9
C29A C28A H28A 119.9
N5A C29A C28A 123.0(4)
N5A C29A C30A 118.1(4)
C28A C29A C30A 118.8(4)
C31A C30A C35A 114.9(4)
C31A C30A C29A 121.1(4)
C35A C30A C29A 123.8(4)
F3A C31A C32A 118.9(4)
F3A C31A C30A 117.5(4)
C32A C31A C30A 123.7(4)
C31A C32A C33A 118.7(4)
C31A C32A H32A 120.6
C33A C32A H32A 120.6
C32A C33A C34A 120.0(4)
C32A C33A H33A 120.0
C34A C33A H33A 120.0
C35A C34A C33A 118.8(4)
C35A C34A H34A 120.6
C33A C34A H34A 120.6
C34A C35A F4A 119.3(4)
C34A C35A C30A 123.9(4)
F4A C35A C30A 116.8(4)
C5A N1A C1A 119.0(4)
C5A N1A Fe1 117.1(3)
C1A N1A Fe1 123.4(3)
C7A N2A C13A 112.1(3)
C7A N2A C6A 110.4(3)
C13A N2A C6A 113.0(4)
C7A N2A Fe1 111.5(3)
C13A N2A Fe1 100.1(2)
C6A N2A Fe1 109.3(3)
C12A N3A C8A 116.8(4)
C12A N3A Fe1 124.2(3)
C8A N3A Fe1 117.0(3)
C14A N4A C18A 117.7(4)
C14A N4A Fe1 111.9(3)
C18A N4A Fe1 130.3(3)
C29A N5A C25A 116.4(4)
C29A N5A Fe1 132.4(3)
C25A N5A Fe1 111.1(3)
Fe1 O1A H1A1 128(4)
O1B Fe2 N3B 96.14(13)
O1B Fe2 N1B 97.38(14)
N3B Fe2 N1B 83.69(14)
O1B Fe2 N5B 111.22(14)
N3B Fe2 N5B 152.64(14)
N1B Fe2 N5B 92.75(14)
O1B Fe2 N2B 170.11(14)
N3B Fe2 N2B 77.31(14)
N1B Fe2 N2B 74.72(14)
N5B Fe2 N2B 75.59(13)
O1B Fe2 N4B 114.45(14)
N3B Fe2 N4B 87.94(14)
N1B Fe2 N4B 147.78(13)
N5B Fe2 N4B 80.70(14)
N2B Fe2 N4B 73.09(14)
N1B C1B C2B 124.2(4)
N1B C1B H1B 117.9
C2B C1B H1B 117.9
C1B C2B C3B 117.8(5)
C1B C2B H2B 121.1
C3B C2B H2B 121.1
C2B C3B C4B 118.9(5)
C2B C3B H3B 120.5
C4B C3B H3B 120.5
C5B C4B C3B 119.1(4)
C5B C4B H4B 120.5
C3B C4B H4B 120.5
N1B C5B C4B 122.6(4)
N1B C5B C6B 115.4(4)
C4B C5B C6B 121.9(4)
N2B C6B C5B 110.4(4)
N2B C6B H6B1 109.6
C5B C6B H6B1 109.6
N2B C6B H6B2 109.6
C5B C6B H6B2 109.6
H6B1 C6B H6B2 108.1
N2B C7B C8B 112.2(4)
N2B C7B H7B1 109.2
C8B C7B H7B1 109.2
N2B C7B H7B2 109.2
C8B C7B H7B2 109.2
H7B1 C7B H7B2 107.9
N3B C8B C9B 121.7(4)
N3B C8B C7B 115.7(4)
C9B C8B C7B 122.5(4)
C10B C9B C8B 118.8(5)
C10B C9B H9B 120.6
C8B C9B H9B 120.6
C9B C10B C11B 120.3(4)
C9B C10B H10B 119.8
C11B C10B H10B 119.8
C10B C11B C12B 117.9(4)
C10B C11B H11B 121.0
C12B C11B H11B 121.0
N3B C12B C11B 122.2(4)
N3B C12B H12B 118.9
C11B C12B H12B 118.9
N2B C13B C14B 108.2(3)
N2B C13B C25B 108.2(3)
C14B C13B C25B 107.3(4)
N2B C13B H13B 111.0
C14B C13B H13B 111.0
C25B C13B H13B 111.0
N4B C14B C15B 123.2(4)
N4B C14B C13B 114.6(4)
C15B C14B C13B 122.2(4)
C14B C15B C16B 118.9(4)
C14B C15B H15B 120.6
C16B C15B H15B 120.6
C15B C16B C17B 118.3(4)
C15B C16B H16B 120.9
C17B C16B H16B 120.9
C18B C17B C16B 119.7(5)
C18B C17B H17B 120.2
C16B C17B H17B 120.2
N4B C18B C17B 122.6(4)
N4B C18B C19B 117.5(4)
C17B C18B C19B 119.8(4)
C24B C19B C20B 115.0(4)
C24B C19B C18B 123.7(4)
C20B C19B C18B 121.3(4)
F1B C20B C21B 119.2(4)
F1B C20B C19B 116.9(4)
C21B C20B C19B 123.9(5)
C20B C21B C22B 118.8(5)
C20B C21B H21B 120.6
C22B C21B H21B 120.6
C21B C22B C23B 120.4(4)
C21B C22B H22B 119.8
C23B C22B H22B 119.8
C24B C23B C22B 117.8(4)
C24B C23B H23B 121.1
C22B C23B H23B 121.1
F2B C24B C19B 118.2(4)
F2B C24B C23B 117.8(4)
C19B C24B C23B 124.1(4)
N5B C25B C26B 122.5(4)
N5B C25B C13B 115.2(4)
C26B C25B C13B 122.2(4)
C27B C26B C25B 118.5(4)
C27B C26B H26B 120.7
C25B C26B H26B 120.7
C26B C27B C28B 119.1(4)
C26B C27B H27B 120.5
C28B C27B H27B 120.5
C29B C28B C27B 119.4(4)
C29B C28B H28B 120.3
C27B C28B H28B 120.3
N5B C29B C28B 122.1(4)
N5B C29B C30B 117.0(4)
C28B C29B C30B 120.8(4)
C31B C30B C35B 115.5(4)
C31B C30B C29B 122.6(4)
C35B C30B C29B 121.9(4)
F3B C31B C32B 119.1(5)
F3B C31B C30B 117.2(4)
C32B C31B C30B 123.7(5)
C31B C32B C33B 118.3(5)
C31B C32B H32B 120.9
C33B C32B H32B 120.9
C34B C33B C32B 121.1(5)
C34B C33B H33B 119.4
C32B C33B H33B 119.4
C33B C34B C35B 118.7(5)
C33B C34B H34B 120.7
C35B C34B H34B 120.7
F4B C35B C30B 118.2(4)
F4B C35B C34B 119.1(4)
C30B C35B C34B 122.7(5)
C1B N1B C5B 117.3(4)
C1B N1B Fe2 123.9(3)
C5B N1B Fe2 117.3(3)
C6B N2B C7B 111.0(4)
C6B N2B C13B 111.5(3)
C7B N2B C13B 113.2(4)
C6B N2B Fe2 111.8(3)
C7B N2B Fe2 108.7(3)
C13B N2B Fe2 100.1(2)
C12B N3B C8B 119.1(4)
C12B N3B Fe2 122.7(3)
C8B N3B Fe2 116.6(3)
C18B N4B C14B 117.3(4)
C18B N4B Fe2 131.4(3)
C14B N4B Fe2 111.2(3)
C25B N5B C29B 118.4(4)
C25B N5B Fe2 111.9(3)
C29B N5B Fe2 129.7(3)
Fe2 O1B H1B1 102(4)
O5A Cl1 O4A 108.1(3)
O5A Cl1 O3A 109.4(4)
O4A Cl1 O3A 110.5(4)
O5A Cl1 O2A 110.0(3)
O4A Cl1 O2A 108.9(3)
O3A Cl1 O2A 109.8(3)
O4A' Cl1' O5A' 114(2)
O4A' Cl1' O3A' 116(3)
O5A' Cl1' O3A' 108(3)
O4A' Cl1' O2A' 105(2)
O5A' Cl1' O2A' 105(2)
O3A' Cl1' O2A' 108(3)
O2C Cl2 O5C 121(3)
O2C Cl2 O5B 107(3)
O5C Cl2 O5B 28.5(12)
O2C Cl2 O3C 119(3)
O5C Cl2 O3C 115(2)
O5B Cl2 O3C 112.6(18)
O2C Cl2 O4B 106(3)
O5C Cl2 O4B 109(2)
O5B Cl2 O4B 137(2)
O3C Cl2 O4B 72.4(16)
O2C Cl2 O2B 2(4)
O5C Cl2 O2B 123(3)
O5B Cl2 O2B 109(2)
O3C Cl2 O2B 118(3)
O4B Cl2 O2B 104(2)
O2C Cl2 O3B 107(3)
O5C Cl2 O3B 107.1(19)
O5B Cl2 O3B 90.8(15)
O3C Cl2 O3B 31.9(10)
O4B Cl2 O3B 104.2(17)
O2B Cl2 O3B 107(3)
O2C Cl2 O4C 106(3)
O5C Cl2 O4C 81.4(17)
O5B Cl2 O4C 109.4(19)
O3C Cl2 O4C 102.7(18)
O4B Cl2 O4C 34.7(11)
O2B Cl2 O4C 105(3)
O3B Cl2 O4C 133.8(19)
Cl2 O2B Cl2C 5.0(14)
O3C O3B Cl2 72(2)
O3C O3B Cl2C 67.0(18)
Cl2 O3B Cl2C 4.9(15)
O4C O4B Cl2C 79(2)
O4C O4B Cl2 81(2)
Cl2C O4B Cl2 1.7(16)
O4C O4B O3C 126(2)
Cl2C O4B O3C 54.1(12)
Cl2 O4B O3C 53.1(14)
O5C O5B Cl2 74(3)
O5C O5B Cl2C 69(2)
Cl2 O5B Cl2C 4.7(15)
O5B' Cl2' O2B' 110.4(11)
O5B' Cl2' O3B' 116.2(10)
O2B' Cl2' O3B' 109.5(12)
O5B' Cl2' O4B' 106.6(8)
O2B' Cl2' O4B' 109.0(13)
O3B' Cl2' O4B' 104.7(8)
O4B Cl2C O5C 117(2)
O4B Cl2C O3C 76.9(18)
O5C Cl2C O3C 115(2)
O4B Cl2C O2C 111(3)
O5C Cl2C O2C 116(3)
O3C Cl2C O2C 116(3)
O4B Cl2C O4C 38.2(13)
O5C Cl2C O4C 85.8(17)
O3C Cl2C O4C 110(2)
O2C Cl2C O4C 110(3)
O4B Cl2C O5B 143(2)
O5C Cl2C O5B 27.3(12)
O3C Cl2C O5B 109(2)
O2C Cl2C O5B 100(3)
O4C Cl2C O5B 112.4(19)
O4B Cl2C O2B 108(3)
O5C Cl2C O2B 118(3)
O3C Cl2C O2B 115(3)
O2C Cl2C O2B 2(4)
O4C Cl2C O2B 109(3)
O5B Cl2C O2B 102(3)
O4B Cl2C O3B 108(2)
O5C Cl2C O3B 102.8(19)
O3C Cl2C O3B 31.1(10)
O2C Cl2C O3B 101(3)
O4C Cl2C O3B 140(2)
O5B Cl2C O3B 85.4(17)
O2B Cl2C O3B 101(3)
Cl2 O2C Cl2C 5.3(15)
O3B O3C Cl2C 82(2)
O3B O3C Cl2 76.3(19)
Cl2C O3C Cl2 5.7(15)
O3B O3C O4B 131(2)
Cl2C O3C O4B 48.9(15)
Cl2 O3C O4B 54.5(10)
O4B O4C Cl2C 62(2)
O4B O4C Cl2 64.3(17)
Cl2C O4C Cl2 2.0(14)
O5B O5C Cl2 78(3)
O5B O5C Cl2C 84(3)
Cl2 O5C Cl2C 5.9(15)
H1W1 O1W H1W2 104(2)
H2W1 O2W H2W2 102(2)

loop_
_geom_bond_atom_site_label_1
_geom_bond_atom_site_label_2
_geom_bond_distance
Fe1 O1A 1.914(3)
Fe1 N1A 2.175(4)
Fe1 N3A 2.223(4)
Fe1 N4A 2.251(4)
Fe1 N2A 2.269(4)
Fe1 N5A 2.300(4)
C1A N1A 1.340(6)
C1A C2A 1.377(7)
C1A H1A 0.9500
C2A C3A 1.391(8)
C2A H2A 0.9500
C3A C4A 1.387(7)
C3A H3A 0.9500
C4A C5A 1.382(6)
C4A H4A 0.9500
C5A N1A 1.339(6)
C5A C6A 1.508(6)
C6A N2A 1.483(5)
C6A H6A1 0.9900
C6A H6A2 0.9900
C7A N2A 1.477(6)
C7A C8A 1.511(6)
C7A H7A1 0.9900
C7A H7A2 0.9900
C8A N3A 1.358(6)
C8A C9A 1.375(7)
C9A C10A 1.383(8)
C9A H9A 0.9500
C10A C11A 1.381(7)
C10A H10A 0.9500
C11A C12A 1.380(7)
C11A H11A 0.9500
C12A N3A 1.324(6)
C12A H12A 0.9500
C13A N2A 1.480(6)
C13A C25A 1.519(6)
C13A C14A 1.533(6)
C13A H13A 1.0000
C14A N4A 1.347(6)
C14A C15A 1.393(6)
C15A C16A 1.388(7)
C15A H15A 0.9500
C16A C17A 1.371(7)
C16A H16A 0.9500
C17A C18A 1.396(6)
C17A H17A 0.9500
C18A N4A 1.352(6)
C18A C19A 1.494(6)
C19A C20A 1.370(7)
C19A C24A 1.375(6)
C20A F1A 1.365(5)
C20A C21A 1.381(7)
C21A C22A 1.368(7)
C21A H21A 0.9500
C22A C23A 1.400(8)
C22A H22A 0.9500
C23A C24A 1.385(7)
C23A H23A 0.9500
C24A F2A 1.353(6)
C25A N5A 1.363(5)
C25A C26A 1.383(6)
C26A C27A 1.384(7)
C26A H26A 0.9500
C27A C28A 1.375(6)
C27A H27A 0.9500
C28A C29A 1.380(6)
C28A H28A 0.9500
C29A N5A 1.337(5)
C29A C30A 1.508(6)
C30A C31A 1.381(6)
C30A C35A 1.397(6)
C31A F3A 1.359(5)
C31A C32A 1.374(6)
C32A C33A 1.384(7)
C32A H32A 0.9500
C33A C34A 1.388(7)
C33A H33A 0.9500
C34A C35A 1.356(6)
C34A H34A 0.9500
C35A F4A 1.367(5)
O1A H1A1 0.846(14)
Fe2 O1B 1.907(3)
Fe2 N3B 2.167(4)
Fe2 N1B 2.229(4)
Fe2 N5B 2.241(4)
Fe2 N2B 2.261(4)
Fe2 N4B 2.304(4)
C1B N1B 1.333(6)
C1B C2B 1.381(7)
C1B H1B 0.9500
C2B C3B 1.387(7)
C2B H2B 0.9500
C3B C4B 1.388(7)
C3B H3B 0.9500
C4B C5B 1.378(7)
C4B H4B 0.9500
C5B N1B 1.350(5)
C5B C6B 1.510(6)
C6B N2B 1.482(6)
C6B H6B1 0.9900
C6B H6B2 0.9900
C7B N2B 1.487(6)
C7B C8B 1.506(6)
C7B H7B1 0.9900
C7B H7B2 0.9900
C8B N3B 1.357(6)
C8B C9B 1.389(6)
C9B C10B 1.374(7)
C9B H9B 0.9500
C10B C11B 1.393(7)
C10B H10B 0.9500
C11B C12B 1.395(6)
C11B H11B 0.9500
C12B N3B 1.342(6)
C12B H12B 0.9500
C13B N2B 1.499(6)
C13B C14B 1.514(6)
C13B C25B 1.514(6)
C13B H13B 1.0000
C14B N4B 1.355(5)
C14B C15B 1.373(7)
C15B C16B 1.379(7)
C15B H15B 0.9500
C16B C17B 1.390(7)
C16B H16B 0.9500
C17B C18B 1.370(7)
C17B H17B 0.9500
C18B N4B 1.340(6)
C18B C19B 1.489(6)
C19B C24B 1.378(6)
C19B C20B 1.401(6)
C20B F1B 1.353(5)
C20B C21B 1.361(7)
C21B C22B 1.391(7)
C21B H21B 0.9500
C22B C23B 1.394(7)
C22B H22B 0.9500
C23B C24B 1.390(6)
C23B H23B 0.9500
C24B F2B 1.361(5)
C25B N5B 1.348(6)
C25B C26B 1.400(6)
C26B C27B 1.383(7)
C26B H26B 0.9500
C27B C28B 1.387(7)
C27B H27B 0.9500
C28B C29B 1.387(6)
C28B H28B 0.9500
C29B N5B 1.349(6)
C29B C30B 1.475(6)
C30B C31B 1.380(7)
C30B C35B 1.395(6)
C31B F3B 1.356(6)
C31B C32B 1.380(7)
C32B C33B 1.389(8)
C32B H32B 0.9500
C33B C34B 1.358(9)
C33B H33B 0.9500
C34B C35B 1.400(7)
C34B H34B 0.9500
C35B F4B 1.345(6)
O1B H1B1 0.835(14)
Cl1 O5A 1.435(4)
Cl1 O4A 1.441(5)
Cl1 O3A 1.442(5)
Cl1 O2A 1.445(4)
Cl1' O4A' 1.393(19)
Cl1' O5A' 1.419(19)
Cl1' O3A' 1.42(2)
Cl1' O2A' 1.46(2)
Cl2 O2C 1.35(4)
Cl2 O5C 1.37(3)
Cl2 O5B 1.394(17)
Cl2 O3C 1.42(3)
Cl2 O4B 1.444(17)
Cl2 O2B 1.446(18)
Cl2 O3B 1.449(17)
Cl2 O4C 1.58(3)
O2B Cl2C 1.50(4)
O3B O3C 0.79(2)
O3B Cl2C 1.51(3)
O4B O4C 0.91(3)
O4B Cl2C 1.31(3)
O4B O3C 1.69(3)
O5B O5C 0.68(3)
O5B Cl2C 1.47(3)
Cl2' O5B' 1.398(10)
Cl2' O2B' 1.429(11)
Cl2' O3B' 1.436(9)
Cl2' O4B' 1.448(11)
Cl2C O5C 1.385(19)
Cl2C O3C 1.405(19)
Cl2C O2C 1.410(19)
Cl2C O4C 1.451(19)
O1W H1W1 0.847(14)
O1W H1W2 0.846(14)
O2W H2W1 0.848(14)
O2W H2W2 0.849(14)

loop_
_geom_hbond_atom_site_label_D
_geom_hbond_atom_site_label_H
_geom_hbond_atom_site_label_A
_geom_hbond_distance_DH
_geom_hbond_distance_HA
_geom_hbond_distance_DA
_geom_hbond_angle_DHA
_geom_hbond_site_symmetry_A
O1W H1W1 O4A 0.847(14) 2.17(2) 2.995(6) 164(6) 2_556
O1W H1W1 O4A' 0.847(14) 2.16(5) 2.94(3) 152(7) 2_556
O1W H1W2 O1A 0.846(14) 1.97(5) 2.701(5) 144(7) 2_656
O2W H2W1 O4B 0.848(14) 2.53(6) 3.23(2) 142(7) 2_645
O2W H2W1 O4B' 0.848(14) 2.23(2) 3.062(10) 167(7) 2_645
O2W H2W2 O1B 0.849(14) 1.88(3) 2.700(5) 163(9) 2_645

loop_
_geom_torsion_atom_site_label_1
_geom_torsion_atom_site_label_2
_geom_torsion_atom_site_label_3
_geom_torsion_atom_site_label_4
_geom_torsion
N1A C1A C2A C3A 1.5(9)
C1A C2A C3A C4A -1.3(9)
C2A C3A C4A C5A 0.1(8)
C3A C4A C5A N1A 1.1(7)
C3A C4A C5A C6A -175.7(4)
N1A C5A C6A N2A 26.8(6)
C4A C5A C6A N2A -156.2(4)
N2A C7A C8A N3A -37.0(5)
N2A C7A C8A C9A 147.8(4)
N3A C8A C9A C10A -0.2(7)
C7A C8A C9A C10A 174.7(4)
C8A C9A C10A C11A -1.7(7)
C9A C10A C11A C12A 2.3(8)
C10A C11A C12A N3A -1.3(8)
N2A C13A C14A N4A -45.7(5)
C25A C13A C14A N4A 71.4(5)
N2A C13A C14A C15A 135.5(4)
C25A C13A C14A C15A -107.4(5)
N4A C14A C15A C16A -1.2(7)
C13A C14A C15A C16A 177.5(4)
C14A C15A C16A C17A -0.6(7)
C15A C16A C17A C18A 1.4(8)
C16A C17A C18A N4A -0.5(8)
C16A C17A C18A C19A -177.6(5)
N4A C18A C19A C20A 80.6(6)
C17A C18A C19A C20A -102.1(6)
N4A C18A C19A C24A -100.9(5)
C17A C18A C19A C24A 76.3(6)
C24A C19A C20A F1A -178.2(4)
C18A C19A C20A F1A 0.3(7)
C24A C19A C20A C21A 2.8(7)
C18A C19A C20A C21A -178.7(4)
F1A C20A C21A C22A 178.4(4)
C19A C20A C21A C22A -2.5(7)
C20A C21A C22A C23A 0.7(7)
C21A C22A C23A C24A 0.7(7)
C20A C19A C24A F2A 178.4(4)
C18A C19A C24A F2A -0.1(6)
C20A C19A C24A C23A -1.3(7)
C18A C19A C24A C23A -179.8(4)
C22A C23A C24A F2A 179.9(4)
C22A C23A C24A C19A -0.4(7)
N2A C13A C25A N5A 41.4(5)
C14A C13A C25A N5A -75.9(4)
N2A C13A C25A C26A -136.5(4)
C14A C13A C25A C26A 106.2(4)
N5A C25A C26A C27A -1.5(6)
C13A C25A C26A C27A 176.2(4)
C25A C26A C27A C28A -0.8(7)
C26A C27A C28A C29A 2.1(7)
C27A C28A C29A N5A -1.3(7)
C27A C28A C29A C30A -179.8(4)
N5A C29A C30A C31A -115.8(5)
C28A C29A C30A C31A 62.8(6)
N5A C29A C30A C35A 70.1(6)
C28A C29A C30A C35A -111.3(5)
C35A C30A C31A F3A -179.8(4)
C29A C30A C31A F3A 5.6(7)
C35A C30A C31A C32A 0.0(7)
C29A C30A C31A C32A -174.6(5)
F3A C31A C32A C33A 180.0(5)
C30A C31A C32A C33A 0.2(8)
C31A C32A C33A C34A -0.4(8)
C32A C33A C34A C35A 0.4(7)
C33A C34A C35A F4A 178.1(4)
C33A C34A C35A C30A -0.2(7)
C31A C30A C35A C34A 0.0(7)
C29A C30A C35A C34A 174.5(4)
C31A C30A C35A F4A -178.3(4)
C29A C30A C35A F4A -3.9(7)
C4A C5A N1A C1A -1.0(7)
C6A C5A N1A C1A 176.0(4)
C4A C5A N1A Fe1 170.8(4)
C6A C5A N1A Fe1 -12.2(5)
C2A C1A N1A C5A -0.3(8)
C2A C1A N1A Fe1 -171.6(4)
C8A C7A N2A C13A 145.6(4)
C8A C7A N2A C6A -87.6(4)
C8A C7A N2A Fe1 34.2(4)
C25A C13A N2A C7A -178.2(4)
C14A C13A N2A C7A -62.0(4)
C25A C13A N2A C6A 56.4(4)
C14A C13A N2A C6A 172.5(3)
C25A C13A N2A Fe1 -59.8(3)
C14A C13A N2A Fe1 56.3(3)
C5A C6A N2A C7A 96.4(4)
C5A C6A N2A C13A -137.2(4)
C5A C6A N2A Fe1 -26.7(4)
C11A C12A N3A C8A -0.5(7)
C11A C12A N3A Fe1 163.1(4)
C9A C8A N3A C12A 1.3(7)
C7A C8A N3A C12A -173.9(4)
C9A C8A N3A Fe1 -163.6(4)
C7A C8A N3A Fe1 21.2(5)
C15A C14A N4A C18A 2.1(7)
C13A C14A N4A C18A -176.7(4)
C15A C14A N4A Fe1 -174.1(4)
C13A C14A N4A Fe1 7.1(5)
C17A C18A N4A C14A -1.2(7)
C19A C18A N4A C14A 176.0(4)
C17A C18A N4A Fe1 174.2(4)
C19A C18A N4A Fe1 -8.6(6)
C28A C29A N5A C25A -1.0(6)
C30A C29A N5A C25A 177.6(4)
C28A C29A N5A Fe1 -176.4(3)
C30A C29A N5A Fe1 2.2(5)
C26A C25A N5A C29A 2.4(6)
C13A C25A N5A C29A -175.5(4)
C26A C25A N5A Fe1 178.8(3)
C13A C25A N5A Fe1 0.9(4)
N1B C1B C2B C3B 1.2(8)
C1B C2B C3B C4B -0.8(7)
C2B C3B C4B C5B -0.9(7)
C3B C4B C5B N1B 2.2(7)
C3B C4B C5B C6B -173.9(4)
N1B C5B C6B N2B 34.6(6)
C4B C5B C6B N2B -149.0(4)
N2B C7B C8B N3B -34.0(6)
N2B C7B C8B C9B 149.4(4)
N3B C8B C9B C10B 0.2(7)
C7B C8B C9B C10B 176.6(5)
C8B C9B C10B C11B -0.9(8)
C9B C10B C11B C12B 0.9(8)
C10B C11B C12B N3B -0.1(8)
N2B C13B C14B N4B -41.0(5)
C25B C13B C14B N4B 75.6(4)
N2B C13B C14B C15B 137.9(4)
C25B C13B C14B C15B -105.5(5)
N4B C14B C15B C16B 1.1(7)
C13B C14B C15B C16B -177.7(4)
C14B C15B C16B C17B 1.0(7)
C15B C16B C17B C18B -1.6(7)
C16B C17B C18B N4B 0.2(7)
C16B C17B C18B C19B 178.8(4)
N4B C18B C19B C24B -70.0(6)
C17B C18B C19B C24B 111.4(5)
N4B C18B C19B C20B 111.0(5)
C17B C18B C19B C20B -67.6(6)
C24B C19B C20B F1B 180.0(4)
C18B C19B C20B F1B -0.9(7)
C24B C19B C20B C21B -0.7(7)
C18B C19B C20B C21B 178.3(5)
F1B C20B C21B C22B 179.7(4)
C19B C20B C21B C22B 0.4(8)
C20B C21B C22B C23B -0.1(8)
C21B C22B C23B C24B 0.2(8)
C20B C19B C24B F2B 179.7(4)
C18B C19B C24B F2B 0.6(7)
C20B C19B C24B C23B 0.9(7)
C18B C19B C24B C23B -178.2(5)
C22B C23B C24B F2B -179.4(4)
C22B C23B C24B C19B -0.6(8)
N2B C13B C25B N5B 45.3(5)
C14B C13B C25B N5B -71.3(5)
N2B C13B C25B C26B -138.9(4)
C14B C13B C25B C26B 104.5(5)
N5B C25B C26B C27B 0.4(7)
C13B C25B C26B C27B -175.1(4)
C25B C26B C27B C28B 0.8(7)
C26B C27B C28B C29B -1.3(7)
C27B C28B C29B N5B 0.7(7)
C27B C28B C29B C30B 179.5(4)
N5B C29B C30B C31B -77.4(6)
C28B C29B C30B C31B 103.7(5)
N5B C29B C30B C35B 102.0(5)
C28B C29B C30B C35B -76.9(6)
C35B C30B C31B F3B 177.1(4)
C29B C30B C31B F3B -3.5(7)
C35B C30B C31B C32B -3.3(7)
C29B C30B C31B C32B 176.1(4)
F3B C31B C32B C33B -177.7(4)
C30B C31B C32B C33B 2.7(7)
C31B C32B C33B C34B -1.2(8)
C32B C33B C34B C35B 0.5(8)
C31B C30B C35B F4B -178.6(4)
C29B C30B C35B F4B 2.0(7)
C31B C30B C35B C34B 2.5(7)
C29B C30B C35B C34B -176.9(4)
C33B C34B C35B F4B 179.9(4)
C33B C34B C35B C30B -1.2(8)
C2B C1B N1B C5B 0.0(7)
C2B C1B N1B Fe2 -165.8(4)
C4B C5B N1B C1B -1.8(7)
C6B C5B N1B C1B 174.6(4)
C4B C5B N1B Fe2 165.0(4)
C6B C5B N1B Fe2 -18.6(5)
C5B C6B N2B C7B 88.2(4)
C5B C6B N2B C13B -144.5(4)
C5B C6B N2B Fe2 -33.3(4)
C8B C7B N2B C6B -91.9(4)
C8B C7B N2B C13B 141.8(4)
C8B C7B N2B Fe2 31.4(4)
C14B C13B N2B C6B 178.0(3)
C25B C13B N2B C6B 62.0(4)
C14B C13B N2B C7B -55.9(5)
C25B C13B N2B C7B -171.9(3)
C14B C13B N2B Fe2 59.6(3)
C25B C13B N2B Fe2 -56.3(3)
C11B C12B N3B C8B -0.6(7)
C11B C12B N3B Fe2 164.3(4)
C9B C8B N3B C12B 0.6(7)
C7B C8B N3B C12B -176.1(4)
C9B C8B N3B Fe2 -165.2(4)
C7B C8B N3B Fe2 18.1(5)
C17B C18B N4B C14B 1.8(6)
C19B C18B N4B C14B -176.8(4)
C17B C18B N4B Fe2 178.5(3)
C19B C18B N4B Fe2 -0.1(6)
C15B C14B N4B C18B -2.5(6)
C13B C14B N4B C18B 176.4(4)
C15B C14B N4B Fe2 -179.8(3)
C13B C14B N4B Fe2 -1.0(4)
C26B C25B N5B C29B -1.1(7)
C13B C25B N5B C29B 174.7(4)
C26B C25B N5B Fe2 177.2(4)
C13B C25B N5B Fe2 -7.0(5)
C28B C29B N5B C25B 0.5(7)
C30B C29B N5B C25B -178.4(4)
C28B C29B N5B Fe2 -177.4(3)
C30B C29B N5B Fe2 3.6(6)
O2C Cl2 O2B Cl2C 143(100)
O5C Cl2 O2B Cl2C 110(16)
O5B Cl2 O2B Cl2C 138(16)
O3C Cl2 O2B Cl2C -93(16)
O4B Cl2 O2B Cl2C -15(15)
O3B Cl2 O2B Cl2C -125(16)
O4C Cl2 O2B Cl2C 21(15)
O2C Cl2 O3B O3C 117(4)
O5C Cl2 O3B O3C -111(3)
O5B Cl2 O3B O3C -135(3)
O4B Cl2 O3B O3C 5(2)
O2B Cl2 O3B O3C 115(3)
O4C Cl2 O3B O3C -16(3)
O2C Cl2 O3B Cl2C 126(20)
O5C Cl2 O3B Cl2C -103(19)
O5B Cl2 O3B Cl2C -126(19)
O3C Cl2 O3B Cl2C 8(18)
O4B Cl2 O3B Cl2C 13(18)
O2B Cl2 O3B Cl2C 124(19)
O4C Cl2 O3B Cl2C -8(17)
O2C Cl2 O4B O4C 94(3)
O5C Cl2 O4B O4C -38(2)
O5B Cl2 O4B O4C -45(3)
O3C Cl2 O4B O4C -150(2)
O2B Cl2 O4B O4C 95(3)
O3B Cl2 O4B O4C -153(2)
O2C Cl2 O4B Cl2C 116(59)
O5C Cl2 O4B Cl2C -16(57)
O5B Cl2 O4B Cl2C -23(57)
O3C Cl2 O4B Cl2C -128(59)
O2B Cl2 O4B Cl2C 117(59)
O3B Cl2 O4B Cl2C -131(59)
O4C Cl2 O4B Cl2C 22(58)
O2C Cl2 O4B O3C -116(3)
O5C Cl2 O4B O3C 112(2)
O5B Cl2 O4B O3C 104(3)
O2B Cl2 O4B O3C -115(3)
O3B Cl2 O4B O3C -2.8(13)
O4C Cl2 O4B O3C 150(2)
O2C Cl2 O5B O5C -126(4)
O3C Cl2 O5B O5C 102(4)
O4B Cl2 O5B O5C 14(4)
O2B Cl2 O5B O5C -125(4)
O3B Cl2 O5B O5C 126(3)
O4C Cl2 O5B O5C -11(3)
O2C Cl2 O5B Cl2C -132(20)
O5C Cl2 O5B Cl2C -7(18)
O3C Cl2 O5B Cl2C 96(19)
O4B Cl2 O5B Cl2C 7(17)
O2B Cl2 O5B Cl2C -132(19)
O3B Cl2 O5B Cl2C 120(19)
O4C Cl2 O5B Cl2C -18(18)
O4C O4B Cl2C O5C -39(3)
Cl2 O4B Cl2C O5C 163(60)
O3C O4B Cl2C O5C 112(2)
O4C O4B Cl2C O3C -151(2)
Cl2 O4B Cl2C O3C 51(58)
O4C O4B Cl2C O2C 96(3)
O3C O4B Cl2C O2C -113(3)
Cl2 O4B Cl2C O4C -158(58)
O3C O4B Cl2C O4C 151(2)
O4C O4B Cl2C O5B -47(4)
Cl2 O4B Cl2C O5B 155(61)
O3C O4B Cl2C O5B 104(4)
O4C O4B Cl2C O2B 97(4)
Cl2 O4B Cl2C O2B -61(58)
O3C O4B Cl2C O2B -112(3)
O4C O4B Cl2C O3B -154(2)
Cl2 O4B Cl2C O3B 48(57)
O3C O4B Cl2C O3B -3.4(14)
O5C O5B Cl2C O4B 16(5)
Cl2 O5B Cl2C O4B -171(21)
Cl2 O5B Cl2C O5C 173(19)
O5C O5B Cl2C O3C 109(3)
Cl2 O5B Cl2C O3C -78(18)
O5C O5B Cl2C O2C -130(4)
Cl2 O5B Cl2C O2C 43(18)
O5C O5B Cl2C O4C -13(4)
Cl2 O5B Cl2C O4C 160(20)
O5C O5B Cl2C O2B -130(4)
Cl2 O5B Cl2C O2B 44(18)
O5C O5B Cl2C O3B 130(3)
Cl2 O5B Cl2C O3B -57(18)
Cl2 O2B Cl2C O4B 163(17)
Cl2 O2B Cl2C O5C -62(15)
Cl2 O2B Cl2C O3C 79(15)
Cl2 O2B Cl2C O2C -32(97)
Cl2 O2B Cl2C O4C -157(17)
Cl2 O2B Cl2C O5B -38(15)
Cl2 O2B Cl2C O3B 50(15)
O3C O3B Cl2C O4B 6(3)
Cl2 O3B Cl2C O4B -165(20)
O3C O3B Cl2C O5C -118(3)
Cl2 O3B Cl2C O5C 71(18)
Cl2 O3B Cl2C O3C -171(19)
O3C O3B Cl2C O2C 122(3)
Cl2 O3B Cl2C O2C -49(18)
O3C O3B Cl2C O4C -19(4)
Cl2 O3B Cl2C O4C 170(21)
O3C O3B Cl2C O5B -139(2)
Cl2 O3B Cl2C O5B 50(18)
O3C O3B Cl2C O2B 120(3)
Cl2 O3B Cl2C O2B -51(18)
O5C Cl2 O2C Cl2C 110(17)
O5B Cl2 O2C Cl2C 137(17)
O3C Cl2 O2C Cl2C -94(17)
O4B Cl2 O2C Cl2C -16(15)
O2B Cl2 O2C Cl2C -38(100)
O3B Cl2 O2C Cl2C -127(17)
O4C Cl2 O2C Cl2C 21(15)
O4B Cl2C O2C Cl2 162(17)
O5C Cl2C O2C Cl2 -62(16)
O3C Cl2C O2C Cl2 77(16)
O4C Cl2C O2C Cl2 -157(17)
O5B Cl2C O2C Cl2 -39(16)
O2B Cl2C O2C Cl2 148(99)
O3B Cl2C O2C Cl2 48(16)
Cl2 O3B O3C Cl2C 0.8(17)
Cl2C O3B O3C Cl2 -0.8(17)
Cl2 O3B O3C O4B -5(3)
Cl2C O3B O3C O4B -6(3)
O4B Cl2C O3C O3B -174(3)
O5C Cl2C O3C O3B 72(3)
O2C Cl2C O3C O3B -67(3)
O4C Cl2C O3C O3B 168(3)
O5B Cl2C O3C O3B 44(3)
O2B Cl2C O3C O3B -69(3)
O4B Cl2C O3C Cl2 -166(18)
O5C Cl2C O3C Cl2 80(17)
O2C Cl2C O3C Cl2 -59(17)
O4C Cl2C O3C Cl2 175(18)
O5B Cl2C O3C Cl2 51(16)
O2B Cl2C O3C Cl2 -62(16)
O3B Cl2C O3C Cl2 7(16)
O5C Cl2C O3C O4B -114(3)
O2C Cl2C O3C O4B 107(3)
O4C Cl2C O3C O4B -18.8(14)
O5B Cl2C O3C O4B -142(2)
O2B Cl2C O3C O4B 105(3)
O3B Cl2C O3C O4B 174(3)
O2C Cl2 O3C O3B -76(4)
O5C Cl2 O3C O3B 82(3)
O5B Cl2 O3C O3B 50(3)
O4B Cl2 O3C O3B -175(2)
O2B Cl2 O3C O3B -77(3)
O4C Cl2 O3C O3B 168(2)
O2C Cl2 O3C Cl2C 112(18)
O5C Cl2 O3C Cl2C -91(17)
O5B Cl2 O3C Cl2C -122(18)
O4B Cl2 O3C Cl2C 13(16)
O2B Cl2 O3C Cl2C 110(17)
O3B Cl2 O3C Cl2C -172(17)
O4C Cl2 O3C Cl2C -4(16)
O2C Cl2 O3C O4B 99(3)
O5C Cl2 O3C O4B -104(2)
O5B Cl2 O3C O4B -135(2)
O2B Cl2 O3C O4B 97(3)
O3B Cl2 O3C O4B 175(2)
O4C Cl2 O3C O4B -17.1(14)
O4C O4B O3C O3B 44(5)
Cl2C O4B O3C O3B 8(3)
Cl2 O4B O3C O3B 7(3)
O4C O4B O3C Cl2C 36(3)
Cl2 O4B O3C Cl2C -2(2)
O4C O4B O3C Cl2 38(3)
Cl2C O4B O3C Cl2 2(2)
Cl2 O4B O4C Cl2C 0.7(17)
O3C O4B O4C Cl2C -29(2)
Cl2C O4B O4C Cl2 -0.7(17)
O3C O4B O4C Cl2 -30(2)
O5C Cl2C O4C O4B 146(3)
O3C Cl2C O4C O4B 30(2)
O2C Cl2C O4C O4B -98(3)
O5B Cl2C O4C O4B 152(3)
O2B Cl2C O4C O4B -96(3)
O3B Cl2C O4C O4B 41(3)
O4B Cl2C O4C Cl2 163(47)
O5C Cl2C O4C Cl2 -52(46)
O3C Cl2C O4C Cl2 -167(48)
O2C Cl2C O4C Cl2 64(46)
O5B Cl2C O4C Cl2 -46(45)
O2B Cl2C O4C Cl2 66(46)
O3B Cl2C O4C Cl2 -157(49)
O2C Cl2 O4C O4B -96(3)
O5C Cl2 O4C O4B 144(2)
O5B Cl2 O4C O4B 149(2)
O3C Cl2 O4C O4B 30(2)
O2B Cl2 O4C O4B -94(3)
O3B Cl2 O4C O4B 38(3)
O2C Cl2 O4C Cl2C -113(47)
O5C Cl2 O4C Cl2C 127(47)
O5B Cl2 O4C Cl2C 132(47)
O3C Cl2 O4C Cl2C 13(45)
O4B Cl2 O4C Cl2C -17(46)
O2B Cl2 O4C Cl2C -111(46)
O3B Cl2 O4C Cl2C 21(45)
Cl2C O5B O5C Cl2 0.6(16)
Cl2 O5B O5C Cl2C -0.6(16)
O2C Cl2 O5C O5B 66(5)
O3C Cl2 O5C O5B -91(3)
O4B Cl2 O5C O5B -170(3)
O2B Cl2 O5C O5B 67(4)
O3B Cl2 O5C O5B -58(3)
O4C Cl2 O5C O5B 169(3)
O2C Cl2 O5C Cl2C -120(17)
O5B Cl2 O5C Cl2C 174(15)
O3C Cl2 O5C Cl2C 84(16)
O4B Cl2 O5C Cl2C 4(15)
O2B Cl2 O5C Cl2C -119(16)
O3B Cl2 O5C Cl2C 117(16)
O4C Cl2 O5C Cl2C -16(15)
O4B Cl2C O5C O5B -169(4)
O3C Cl2C O5C O5B -82(4)
O2C Cl2C O5C O5B 57(4)
O4C Cl2C O5C O5B 168(3)
O2B Cl2C O5C O5B 59(4)
O3B Cl2C O5C O5B -51(3)
O4B Cl2C O5C Cl2 -175(17)
O3C Cl2C O5C Cl2 -87(15)
O2C Cl2C O5C Cl2 52(15)
O4C Cl2C O5C Cl2 162(16)
O5B Cl2C O5C Cl2 -5(15)
O2B Cl2C O5C Cl2 53(15)
O3B Cl2C O5C Cl2 -57(15)
